data_7046569
loop_
_publ_author_name
'Shitaya, Shoji'
'Nomura, Kotohiro'
'Inagaki, Akiko'

_publ_section_title
;
 Synthesis of di- and trinuclear iridium polyhydride complexes surrounded
 by light-absorbing ligands.
;
_journal_issue 35
_journal_name_full 'Dalton transactions (Cambridge, England : 2003)'
_journal_page_first 12046
_journal_page_last 12050
_journal_paper_doi 10.1039/c8dt00998h
_journal_volume 47
_journal_year 2018
_chemical_formula_sum 'C45 H40 B F4 Ir P2'
_chemical_formula_weight 921.72
_space_group_crystal_system monoclinic
_space_group_IT_number 4
_space_group_name_Hall 'P 2yb'
_space_group_name_H-M_alt 'P 1 21 1'
_symmetry_space_group_name_Hall 'P 2yb'
_symmetry_space_group_name_H-M 'P 1 21 1'
_atom_sites_solution_hydrogens mixed
_audit_creation_method SHELXL-2014/7
_audit_update_record
;
2018-05-02 deposited with the CCDC.
2018-05-28 downloaded from the CCDC.
;
_cell_angle_alpha 90
_cell_angle_beta 109.515(3)
_cell_angle_gamma 90
_cell_formula_units_Z 8
_cell_length_a 20.390(2)
_cell_length_b 14.7529(14)
_cell_length_c 26.785(3)
_cell_measurement_reflns_used 22350
_cell_measurement_temperature 93(2)
_cell_measurement_theta_max 1.000
_cell_measurement_theta_min 0.773
_cell_volume 7594.4(13)
_computing_cell_refinement 'CrystalClear-SM Expert 2.1 b45'
_computing_data_collection 'CrystalClear-SM Expert 2.1 b45 (Rigaku, 2015)'
_computing_data_reduction 'CrystalClear-SM Expert 2.1 b45'
_computing_molecular_graphics 'CrystalStructure 4.2'
_computing_publication_material 'CrystalStructure 4.2 (Rigaku, 2015)'
_computing_structure_refinement 'SHELXL-2014/7 (Sheldrick, 2014)'
_diffrn_ambient_temperature 93(2)
_diffrn_measured_fraction_theta_full 0.988
_diffrn_measured_fraction_theta_max 0.897
_diffrn_measurement_device_type 'Rigaku Pilatus 200K'
_diffrn_radiation_type MoK\a
_diffrn_radiation_wavelength 0.71075
_diffrn_reflns_av_R_equivalents 0.0524
_diffrn_reflns_av_unetI/netI 0.0657
_diffrn_reflns_Laue_measured_fraction_full 0.988
_diffrn_reflns_Laue_measured_fraction_max 0.897
_diffrn_reflns_limit_h_max 26
_diffrn_reflns_limit_h_min -24
_diffrn_reflns_limit_k_max 17
_diffrn_reflns_limit_k_min -19
_diffrn_reflns_limit_l_max 34
_diffrn_reflns_limit_l_min -34
_diffrn_reflns_number 61158
_diffrn_reflns_point_group_measured_fraction_full 0.891
_diffrn_reflns_point_group_measured_fraction_max 0.777
_diffrn_reflns_theta_full 25.242
_diffrn_reflns_theta_max 27.490
_diffrn_reflns_theta_min 3.008
_exptl_absorpt_coefficient_mu 3.653
_exptl_absorpt_correction_type multi-scan
_exptl_absorpt_process_details 'REQAB (Rigaku, 1998)'
_exptl_crystal_colour red
_exptl_crystal_density_diffrn 1.612
_exptl_crystal_description prisim
_exptl_crystal_F_000 3664
_exptl_crystal_size_max 0.140
_exptl_crystal_size_mid 0.100
_exptl_crystal_size_min 0.040
_exptl_transmission_factor_max 0.864
_exptl_transmission_factor_min 0.668
_refine_diff_density_max 1.884
_refine_diff_density_min -1.200
_refine_diff_density_rms 0.131
_refine_ls_abs_structure_details
;
 Flack x determined using 8438 quotients [(I+)-(I-)]/[(I+)+(I-)]
 (Parsons, Flack and Wagner, Acta Cryst. B69 (2013) 249-259).
;
_refine_ls_abs_structure_Flack 0.461(3)
_refine_ls_extinction_method none
_refine_ls_goodness_of_fit_ref 1.047
_refine_ls_hydrogen_treatment mixed
_refine_ls_matrix_type full
_refine_ls_number_parameters 1977
_refine_ls_number_reflns 27079
_refine_ls_number_restraints 1
_refine_ls_restrained_S_all 1.047
_refine_ls_R_factor_all 0.0565
_refine_ls_R_factor_gt 0.0455
_refine_ls_shift/su_max 0.493
_refine_ls_shift/su_mean 0.000
_refine_ls_structure_factor_coef Fsqd
_refine_ls_weighting_details 'w=1/[\s^2^(Fo^2^)+(0.0678P)^2^] where P=(Fo^2^+2Fc^2^)/3'
_refine_ls_weighting_scheme calc
_refine_ls_wR_factor_gt 0.1099
_refine_ls_wR_factor_ref 0.1139
_reflns_Friedel_coverage 0.666
_reflns_Friedel_fraction_full 0.786
_reflns_Friedel_fraction_max 0.646
_reflns_number_gt 23243
_reflns_number_total 27079
_reflns_threshold_expression 'I > 2\s(I)'
_cod_data_source_file c8dt00998h2.cif
_cod_data_source_block complex1
_cod_depositor_comments 'Adding full bibliography for 7046569--7046571.cif.'
_cod_database_code 7046569
_shelx_shelxl_version_number 2014/7
_shelx_space_group_comment
;
The symmetry employed for this shelxl refinement is uniquely defined
by the following loop, which should always be used as a source of
symmetry information in preference to the above space-group names.
They are only intended as comments.
;
_shelx_estimated_absorpt_t_min 0.629
_shelx_estimated_absorpt_t_max 0.868

loop_
_space_group_symop_operation_xyz
'x, y, z'
'-x, y+1/2, -z'

loop_
_atom_site_label
_atom_site_type_symbol
_atom_site_fract_x
_atom_site_fract_y
_atom_site_fract_z
_atom_site_U_iso_or_equiv
_atom_site_adp_type
_atom_site_occupancy
_atom_site_site_symmetry_order
_atom_site_calc_flag
_atom_site_refinement_flags_posn
_atom_site_refinement_flags_adp
C1 C 0.7663(6) 0.9565(8) -0.3279(5) 0.027(3) Uani 1 1 d . .
C2 C 0.7638(6) 0.9074(10) -0.3732(5) 0.032(3) Uani 1 1 d . .
C3 C 0.7602(7) 0.9466(8) -0.4255(6) 0.034(3) Uani 1 1 d . .
H3 H 0.7445 0.8987 -0.4528 0.041 Uiso 1 1 calc R U
H3A H 0.8076 0.9651 -0.4237 0.041 Uiso 1 1 calc R U
C4 C 0.7121(7) 1.0273(10) -0.4428(5) 0.034(3) Uani 1 1 d . .
H4 H 0.6975 1.0320 -0.4819 0.041 Uiso 1 1 calc R U
H4A H 0.7388 1.0828 -0.4279 0.041 Uiso 1 1 calc R U
C5 C 0.6469(7) 1.0252(9) -0.4267(5) 0.033(3) Uani 1 1 d . .
C6 C 0.6409(7) 1.0554(9) -0.3787(5) 0.027(3) Uani 1 1 d . .
C7 C 0.7011(6) 1.1046(9) -0.3339(5) 0.033(3) Uani 1 1 d . .
H7 H 0.7041 1.1685 -0.3442 0.040 Uiso 1 1 calc R U
H7A H 0.6902 1.1043 -0.3006 0.040 Uiso 1 1 calc R U
C8 C 0.7708(7) 1.0583(9) -0.3247(5) 0.031(3) Uani 1 1 d . .
H8 H 0.7908 1.0806 -0.3514 0.037 Uiso 1 1 calc R U
H8A H 0.8029 1.0758 -0.2893 0.037 Uiso 1 1 calc R U
C9 C 0.5608(6) 0.7762(8) -0.3355(5) 0.024(3) Uani 1 1 d . .
C10 C 0.5152(5) 0.6908(9) -0.3436(4) 0.028(3) Uani 1 1 d . .
C11 C 0.4998(6) 0.6271(8) -0.3837(5) 0.030(3) Uani 1 1 d . .
H11 H 0.5163 0.6337 -0.4127 0.036 Uiso 1 1 calc R U
C12 C 0.4595(7) 0.5532(10) -0.3803(6) 0.040(4) Uani 1 1 d . .
H12 H 0.4478 0.5091 -0.4077 0.048 Uiso 1 1 calc R U
C13 C 0.4356(7) 0.5419(10) -0.3374(6) 0.043(4) Uani 1 1 d . .
H13 H 0.4091 0.4898 -0.3357 0.051 Uiso 1 1 calc R U
C14 C 0.4499(6) 0.6052(9) -0.2981(6) 0.037(3) Uani 1 1 d . .
H14 H 0.4335 0.5977 -0.2690 0.045 Uiso 1 1 calc R U
C15 C 0.4897(6) 0.6821(9) -0.3014(5) 0.028(3) Uani 1 1 d . .
C16 C 0.5149(6) 0.7578(9) -0.2650(5) 0.032(3) Uani 1 1 d . .
C17 C 0.5045(6) 0.7805(9) -0.2179(5) 0.032(3) Uani 1 1 d . .
H17 H 0.4758 0.7437 -0.2046 0.038 Uiso 1 1 calc R U
C18 C 0.5357(7) 0.8556(10) -0.1907(6) 0.038(3) Uani 1 1 d . .
H18 H 0.5286 0.8702 -0.1583 0.045 Uiso 1 1 calc R U
C19 C 0.5777(7) 0.9112(10) -0.2089(5) 0.039(3) Uani 1 1 d . .
H19 H 0.5989 0.9633 -0.1892 0.047 Uiso 1 1 calc R U
C20 C 0.5887(6) 0.8901(9) -0.2569(5) 0.030(3) Uani 1 1 d . .
H20 H 0.6173 0.9272 -0.2701 0.036 Uiso 1 1 calc R U
C21 C 0.5565(6) 0.8138(8) -0.2840(5) 0.028(3) Uani 1 1 d . .
C22 C 0.4745(7) 0.9455(8) -0.3816(5) 0.031(3) Uani 1 1 d . .
C23 C 0.4653(7) 1.0231(8) -0.4122(5) 0.030(3) Uani 1 1 d . .
H23 H 0.4931 1.0329 -0.4339 0.036 Uiso 1 1 calc R U
C24 C 0.4147(7) 1.0877(9) -0.4111(5) 0.033(3) Uani 1 1 d . .
H24 H 0.4094 1.1418 -0.4314 0.039 Uiso 1 1 calc R U
C25 C 0.3737(7) 1.0728(10) -0.3814(6) 0.038(3) Uani 1 1 d . .
H25 H 0.3399 1.1166 -0.3805 0.045 Uiso 1 1 calc R U
C26 C 0.3808(7) 0.9944(11) -0.3524(6) 0.044(4) Uani 1 1 d . .
H26 H 0.3509 0.9842 -0.3324 0.053 Uiso 1 1 calc R U
C27 C 0.4304(7) 0.9299(10) -0.3517(6) 0.040(3) Uani 1 1 d . .
H208 H 0.4346 0.8761 -0.3314 0.048 Uiso 1 1 calc R U
H27 H 0.280(5) 0.736(7) -0.382(4) 0.00(2) Uiso 1 1 d . .
C28 C 0.4967(6) 0.8205(8) -0.4535(5) 0.027(3) Uani 1 1 d . .
C29 C 0.5284(7) 0.8214(9) -0.4919(5) 0.033(3) Uani 1 1 d . .
H29 H 0.5753 0.8411 -0.4827 0.040 Uiso 1 1 calc R U
C30 C 0.4937(8) 0.7945(9) -0.5430(6) 0.043(4) Uani 1 1 d . .
H209 H 0.5165 0.7952 -0.5687 0.052 Uiso 1 1 calc R U
H30 H 0.281(7) 0.613(10) -0.045(5) 0.04(4) Uiso 1 1 d . .
C31 C 0.4241(8) 0.7660(9) -0.5568(6) 0.043(4) Uani 1 1 d . .
H210 H 0.3995 0.7477 -0.5921 0.052 Uiso 1 1 calc R U
H31 H 0.781(6) 0.926(8) -0.289(4) 0.02(3) Uiso 1 1 d . .
C32 C 0.3915(8) 0.7644(9) -0.5194(6) 0.047(4) Uani 1 1 d . .
H211 H 0.3445 0.7450 -0.5290 0.057 Uiso 1 1 calc R U
C33 C 0.4270(7) 0.7911(10) -0.4679(6) 0.041(3) Uani 1 1 d . .
H212 H 0.4044 0.7896 -0.4422 0.049 Uiso 1 1 calc R U
H33 H 0.350(6) 0.495(9) -0.192(4) 0.02(3) Uiso 1 1 d . .
C34 C 0.7105(6) 0.7374(8) -0.2668(5) 0.026(3) Uani 1 1 d . .
H34 H 0.771(5) 0.841(7) -0.362(4) 0.00(2) Uiso 1 1 d . .
C35 C 0.7810(7) 0.7634(9) -0.2504(5) 0.033(3) Uani 1 1 d . .
H35 H 0.7989 0.7926 -0.2748 0.040 Uiso 1 1 calc R U
C36 C 0.8244(7) 0.7469(9) -0.1993(5) 0.035(3) Uani 1 1 d . .
H213 H 0.8716 0.7658 -0.1885 0.042 Uiso 1 1 calc R U
H36 H 0.594(6) 1.068(8) -0.379(4) 0.02(3) Uiso 1 1 d . .
C37 C 0.7991(7) 0.7025(9) -0.1636(5) 0.036(3) Uani 1 1 d . .
H187 H 0.8288 0.6909 -0.1285 0.044 Uiso 1 1 calc R U
C38 C 0.7295(7) 0.6752(9) -0.1800(5) 0.034(3) Uani 1 1 d . .
H188 H 0.7123 0.6446 -0.1557 0.041 Uiso 1 1 calc R U
H38 H 0.423(8) 0.459(9) -0.106(5) 0.03(4) Uiso 1 1 d . .
C39 C 0.6850(6) 0.6919(10) -0.2313(5) 0.031(3) Uani 1 1 d . .
H39 H 0.6379 0.6727 -0.2420 0.037 Uiso 1 1 calc R U
C40 C 0.6619(6) 0.6678(9) -0.3723(5) 0.029(3) Uani 1 1 d . .
C41 C 0.6687(6) 0.6797(10) -0.4223(5) 0.034(3) Uani 1 1 d . .
H41 H 0.6709 0.7392 -0.4352 0.041 Uiso 1 1 calc R U
C42 C 0.6723(7) 0.6064(11) -0.4526(6) 0.045(4) Uani 1 1 d . .
H42 H 0.6770 0.6148 -0.4864 0.054 Uiso 1 1 calc R U
C43 C 0.6689(7) 0.5193(11) -0.4334(6) 0.050(4) Uani 1 1 d . .
H43 H 0.6699 0.4683 -0.4548 0.060 Uiso 1 1 calc R U
C44 C 0.6642(8) 0.5064(9) -0.3835(7) 0.047(4) Uani 1 1 d . .
H214 H 0.6631 0.4469 -0.3703 0.057 Uiso 1 1 calc R U
H44 H 0.602(6) 1.014(8) -0.454(4) 0.02(3) Uiso 1 1 d . .
C45 C 0.6611(7) 0.5808(10) -0.3534(6) 0.039(3) Uani 1 1 d . .
H45 H 0.6583 0.5722 -0.3190 0.047 Uiso 1 1 calc R U
C46 C 0.2035(7) 0.4909(10) -0.3492(5) 0.034(3) Uani 1 1 d . .
H185 H 0.2294 0.4637 -0.3709 0.041 Uiso 1 1 calc R U
H186 H 0.1881 0.4409 -0.3312 0.041 Uiso 1 1 calc R U
C47 C 0.2526(7) 0.5514(8) -0.3076(5) 0.033(3) Uani 1 1 d . .
H215 H 0.2996 0.5239 -0.2959 0.040 Uiso 1 1 calc R U
H216 H 0.2367 0.5543 -0.2765 0.040 Uiso 1 1 calc R U
H47 H -0.065(12) 0.581(17) -0.122(9) 0.11(8) Uiso 1 1 d . .
H207 H 0.207(8) 0.653(9) -0.139(5) 0.04(4) Uiso 1 1 d . .
C48 C 0.2574(7) 0.6478(10) -0.3271(6) 0.033(3) Uani 1 1 d . .
C49 C 0.2610(6) 0.6724(10) -0.3752(5) 0.033(3) Uani 1 1 d . .
C50 C 0.2642(7) 0.6025(10) -0.4176(6) 0.040(3) Uani 1 1 d . .
H50 H 0.2943 0.6270 -0.4368 0.048 Uiso 1 1 calc R U
H50A H 0.2862 0.5462 -0.3995 0.048 Uiso 1 1 calc R U
C51 C 0.1937(7) 0.5790(9) -0.4576(5) 0.034(3) Uani 1 1 d . .
H51 H 0.1969 0.5192 -0.4735 0.040 Uiso 1 1 calc R U
H51A H 0.1818 0.6245 -0.4864 0.040 Uiso 1 1 calc R U
C52 C 0.1356(7) 0.5758(9) -0.4340(5) 0.027(3) Uani 1 1 d . .
C53 C 0.1401(7) 0.5382(9) -0.3857(5) 0.030(3) Uani 1 1 d . .
C54 C 0.0561(6) 0.8373(8) -0.3536(5) 0.024(3) Uani 1 1 d . .
C55 C 0.0517(6) 0.8062(8) -0.3003(4) 0.024(3) Uani 1 1 d . .
C56 C 0.0810(7) 0.7302(8) -0.2700(5) 0.031(3) Uani 1 1 d . .
H56 H 0.1105 0.6906 -0.2809 0.038 Uiso 1 1 calc R U
C57 C 0.0664(7) 0.7136(10) -0.2240(5) 0.038(3) Uani 1 1 d . .
H57 H 0.0838 0.6603 -0.2040 0.045 Uiso 1 1 calc R U
C58 C 0.0259(7) 0.7751(10) -0.2065(5) 0.035(3) Uani 1 1 d . .
H58 H 0.0182 0.7644 -0.1739 0.042 Uiso 1 1 calc R U
C59 C -0.0026(7) 0.8500(9) -0.2358(5) 0.034(3) Uani 1 1 d . .
H217 H -0.0307 0.8906 -0.2242 0.041 Uiso 1 1 calc R U
H59 H 0.141(6) 0.638(8) 0.020(5) 0.02(3) Uiso 1 1 d . .
C60 C 0.0104(6) 0.8660(9) -0.2833(5) 0.028(3) Uani 1 1 d . .
C61 C -0.0125(7) 0.9392(8) -0.3225(5) 0.029(3) Uani 1 1 d . .
C62 C -0.0535(7) 1.0152(9) -0.3232(5) 0.034(3) Uani 1 1 d . .
H62 H -0.0714 1.0261 -0.2952 0.041 Uiso 1 1 calc R U
C63 C -0.0675(7) 1.0749(9) -0.3658(6) 0.038(3) Uani 1 1 d . .
H63 H -0.0939 1.1281 -0.3662 0.045 Uiso 1 1 calc R U
C64 C -0.0434(7) 1.0579(9) -0.4080(6) 0.038(3) Uani 1 1 d . .
H64 H -0.0546 1.0993 -0.4368 0.045 Uiso 1 1 calc R U
C65 C -0.0037(6) 0.9827(10) -0.4089(5) 0.036(3) Uani 1 1 d . .
H65 H 0.0119 0.9710 -0.4380 0.043 Uiso 1 1 calc R U
C66 C 0.0127(6) 0.9240(9) -0.3652(5) 0.023(2) Uani 1 1 d . .
C67 C 0.2067(6) 0.8835(8) -0.2878(5) 0.029(3) Uani 1 1 d . .
C68 C 0.1829(7) 0.9364(9) -0.2538(5) 0.030(3) Uani 1 1 d . .
H68 H 0.1344 0.9453 -0.2612 0.036 Uiso 1 1 calc R U
C69 C 0.2307(7) 0.9758(10) -0.2090(6) 0.042(3) Uani 1 1 d . .
H69 H 0.2149 1.0125 -0.1862 0.050 Uiso 1 1 calc R U
C70 C 0.3023(8) 0.9611(10) -0.1976(6) 0.042(4) Uani 1 1 d . .
H70 H 0.3347 0.9877 -0.1669 0.050 Uiso 1 1 calc R U
C71 C 0.3261(7) 0.9083(10) -0.2306(5) 0.038(3) Uani 1 1 d . .
H71 H 0.3747 0.8990 -0.2225 0.046 Uiso 1 1 calc R U
C72 C 0.2797(7) 0.8688(9) -0.2755(5) 0.035(3) Uani 1 1 d . .
H72 H 0.2962 0.8322 -0.2979 0.042 Uiso 1 1 calc R U
C73 C 0.1646(6) 0.9250(9) -0.3952(5) 0.030(3) Uani 1 1 d . .
C74 C 0.1571(7) 1.0171(9) -0.3859(5) 0.033(3) Uani 1 1 d . .
H74 H 0.1427 1.0351 -0.3571 0.040 Uiso 1 1 calc R U
C75 C 0.1704(8) 1.0820(10) -0.4184(6) 0.044(4) Uani 1 1 d . .
H75 H 0.1633 1.1443 -0.4130 0.053 Uiso 1 1 calc R U
C76 C 0.1945(7) 1.0557(10) -0.4594(5) 0.038(3) Uani 1 1 d . .
H76 H 0.2051 1.1005 -0.4809 0.046 Uiso 1 1 calc R U
C77 C 0.2027(8) 0.9660(10) -0.4687(6) 0.042(4) Uani 1 1 d . .
H77 H 0.2191 0.9487 -0.4966 0.050 Uiso 1 1 calc R U
C78 C 0.1871(6) 0.8996(10) -0.4368(5) 0.033(3) Uani 1 1 d . .
H78 H 0.1919 0.8373 -0.4436 0.040 Uiso 1 1 calc R U
C79 C -0.0033(6) 0.7797(9) -0.4694(5) 0.029(3) Uani 1 1 d . .
C80 C -0.0733(7) 0.8053(9) -0.4886(5) 0.035(3) Uani 1 1 d . .
H80 H -0.0999 0.8049 -0.4655 0.042 Uiso 1 1 calc R U
C81 C -0.1043(7) 0.8312(10) -0.5412(5) 0.036(3) Uani 1 1 d . .
H218 H -0.1515 0.8505 -0.5538 0.044 Uiso 1 1 calc R U
H81 H 0.182(9) 0.644(12) 0.197(7) 0.06(5) Uiso 1 1 d . .
C82 C -0.0662(7) 0.8287(9) -0.5749(5) 0.037(3) Uani 1 1 d . .
H219 H -0.0878 0.8446 -0.6110 0.044 Uiso 1 1 calc R U
H82 H 0.132(10) 0.762(14) 0.167(8) 0.09(6) Uiso 1 1 d . .
C83 C 0.0042(7) 0.8030(9) -0.5568(5) 0.035(3) Uani 1 1 d . .
H83 H 0.0303 0.8023 -0.5803 0.042 Uiso 1 1 calc R U
C84 C 0.0353(6) 0.7784(9) -0.5037(5) 0.029(3) Uani 1 1 d . .
H84 H 0.0828 0.7607 -0.4909 0.035 Uiso 1 1 calc R U
C85 C -0.0335(5) 0.6723(8) -0.3929(4) 0.025(3) Uani 1 1 d . .
C86 C -0.0415(7) 0.5824(9) -0.4126(5) 0.032(3) Uani 1 1 d . .
H86 H -0.0089 0.5591 -0.4277 0.038 Uiso 1 1 calc R U
C87 C -0.0944(7) 0.5288(9) -0.4105(5) 0.033(3) Uani 1 1 d . .
H220 H -0.0986 0.4690 -0.4244 0.040 Uiso 1 1 calc R U
H87 H 0.095(6) 0.521(8) -0.375(4) 0.02(3) Uiso 1 1 d . .
C88 C -0.1431(7) 0.5609(9) -0.3880(5) 0.036(3) Uani 1 1 d . .
H88 H -0.1798 0.5229 -0.3861 0.043 Uiso 1 1 calc R U
C89 C -0.1369(8) 0.6474(11) -0.3688(6) 0.042(4) Uani 1 1 d . .
H89 H -0.1702 0.6697 -0.3540 0.051 Uiso 1 1 calc R U
C90 C -0.0825(7) 0.7037(9) -0.3704(5) 0.034(3) Uani 1 1 d . .
H90 H -0.0786 0.7633 -0.3563 0.041 Uiso 1 1 calc R U
C91 C 0.2813(6) 0.6802(9) -0.1671(5) 0.030(3) Uani 1 1 d . .
H91 H 0.2855 0.7466 -0.1616 0.036 Uiso 1 1 calc R U
H91A H 0.2444 0.6692 -0.2016 0.036 Uiso 1 1 calc R U
C92 C 0.2595(7) 0.6380(8) -0.1235(5) 0.032(3) Uani 1 1 d . .
C93 C 0.3027(7) 0.6189(10) -0.0731(5) 0.035(3) Uani 1 1 d . .
C94 C 0.3803(7) 0.6399(9) -0.0504(5) 0.035(3) Uani 1 1 d . .
H94 H 0.3924 0.6536 -0.0122 0.042 Uiso 1 1 calc R U
H94A H 0.3899 0.6949 -0.0680 0.042 Uiso 1 1 calc R U
C95 C 0.4271(7) 0.5631(10) -0.0571(5) 0.038(3) Uani 1 1 d . .
H95 H 0.4370 0.5218 -0.0263 0.045 Uiso 1 1 calc R U
H95A H 0.4719 0.5893 -0.0568 0.045 Uiso 1 1 calc R U
C96 C 0.3960(6) 0.5076(8) -0.1080(5) 0.027(3) Uani 1 1 d . .
C97 C 0.3593(6) 0.5434(10) -0.1581(5) 0.032(3) Uani 1 1 d . .
C98 C 0.1768(7) 0.3340(9) -0.1487(5) 0.029(3) Uani 1 1 d . .
C99 C 0.1470(6) 0.2418(8) -0.1427(5) 0.026(3) Uani 1 1 d . .
C100 C 0.1679(6) 0.1774(9) -0.1016(5) 0.030(3) Uani 1 1 d . .
H100 H 0.2057 0.1897 -0.0701 0.036 Uiso 1 1 calc R U
C101 C 0.1326(7) 0.0964(9) -0.1076(5) 0.034(3) Uani 1 1 d . .
H101 H 0.1476 0.0523 -0.0803 0.041 Uiso 1 1 calc R U
C102 C 0.0767(8) 0.0771(10) -0.1517(6) 0.045(4) Uani 1 1 d . .
H102 H 0.0537 0.0204 -0.1544 0.054 Uiso 1 1 calc R U
C103 C 0.0534(8) 0.1398(9) -0.1923(6) 0.042(4) Uani 1 1 d . .
H103 H 0.0143 0.1271 -0.2227 0.050 Uiso 1 1 calc R U
C104 C 0.0888(7) 0.2222(9) -0.1875(5) 0.032(3) Uani 1 1 d . .
C105 C 0.0757(6) 0.3006(8) -0.2243(5) 0.030(3) Uani 1 1 d . .
C106 C 0.0242(8) 0.3153(10) -0.2719(6) 0.043(3) Uani 1 1 d . .
H106 H -0.0103 0.2705 -0.2866 0.051 Uiso 1 1 calc R U
C107 C 0.0232(7) 0.3978(10) -0.2987(5) 0.042(4) Uani 1 1 d . .
H107 H -0.0120 0.4090 -0.3318 0.051 Uiso 1 1 calc R U
C108 C 0.0735(7) 0.4621(9) -0.2767(6) 0.038(3) Uani 1 1 d . .
H108 H 0.0720 0.5179 -0.2948 0.045 Uiso 1 1 calc R U
C109 C 0.1269(7) 0.4480(8) -0.2285(5) 0.028(3) Uani 1 1 d . .
H109 H 0.1617 0.4927 -0.2143 0.034 Uiso 1 1 calc R U
C110 C 0.1276(6) 0.3665(9) -0.2018(5) 0.030(3) Uani 1 1 d . .
C111 C 0.2803(7) 0.3069(9) -0.2096(5) 0.033(3) Uani 1 1 d . .
C112 C 0.3434(12) 0.3251(11) -0.2168(9) 0.075(6) Uani 1 1 d . .
H112 H 0.3799 0.3531 -0.1892 0.090 Uiso 1 1 calc R U
C113 C 0.3532(16) 0.3025(14) -0.2637(11) 0.099(9) Uani 1 1 d . .
H113 H 0.3959 0.3166 -0.2690 0.119 Uiso 1 1 calc R U
C114 C 0.2999(19) 0.2588(14) -0.3035(9) 0.100(10) Uani 1 1 d . .
H114 H 0.3061 0.2445 -0.3362 0.121 Uiso 1 1 calc R U
C115 C 0.2408(17) 0.2372(15) -0.2958(8) 0.094(8) Uani 1 1 d . .
H115 H 0.2064 0.2039 -0.3222 0.113 Uiso 1 1 calc R U
C116 C 0.2287(10) 0.2622(12) -0.2505(6) 0.058(5) Uani 1 1 d . .
H221 H 0.1850 0.2493 -0.2466 0.069 Uiso 1 1 calc R U
H116 H 0.269(7) 0.674(10) -0.304(5) 0.03(4) Uiso 1 1 d . .
C117 C 0.3201(6) 0.2558(8) -0.1015(5) 0.029(3) Uani 1 1 d . .
C118 C 0.3070(7) 0.1635(9) -0.1159(5) 0.036(3) Uani 1 1 d . .
H118 H 0.2770 0.1483 -0.1504 0.043 Uiso 1 1 calc R U
C119 C 0.3375(7) 0.0949(9) -0.0799(6) 0.040(3) Uani 1 1 d . .
H119 H 0.3288 0.0331 -0.0898 0.047 Uiso 1 1 calc R U
C120 C 0.3806(7) 0.1178(10) -0.0299(5) 0.039(3) Uani 1 1 d . .
H222 H 0.3999 0.0711 -0.0048 0.046 Uiso 1 1 calc R U
H120 H 0.077(10) 0.587(14) -0.463(7) 0.09(6) Uiso 1 1 d . .
C121 C 0.3961(7) 0.2066(10) -0.0155(6) 0.044(3) Uani 1 1 d . .
H121 H 0.4275 0.2215 0.0187 0.052 Uiso 1 1 calc R U
C122 C 0.3653(6) 0.2742(9) -0.0513(5) 0.033(3) Uani 1 1 d . .
H122 H 0.3756 0.3356 -0.0411 0.039 Uiso 1 1 calc R U
C123 C 0.2202(7) 0.3885(8) -0.0313(5) 0.029(3) Uani 1 1 d . .
C124 C 0.1755(7) 0.3410(9) -0.0114(5) 0.035(3) Uani 1 1 d . .
H124 H 0.1288 0.3297 -0.0332 0.041 Uiso 1 1 calc R U
C125 C 0.1993(8) 0.3106(9) 0.0400(5) 0.037(3) Uani 1 1 d . .
H125 H 0.1692 0.2762 0.0532 0.044 Uiso 1 1 calc R U
C126 C 0.2663(8) 0.3292(10) 0.0728(5) 0.040(3) Uani 1 1 d . .
H126 H 0.2820 0.3069 0.1081 0.048 Uiso 1 1 calc R U
C127 C 0.3101(7) 0.3799(9) 0.0546(5) 0.038(3) Uani 1 1 d . .
H127 H 0.3556 0.3942 0.0776 0.046 Uiso 1 1 calc R U
C128 C 0.2880(6) 0.4101(9) 0.0025(5) 0.031(3) Uani 1 1 d . .
H128 H 0.3181 0.4449 -0.0103 0.037 Uiso 1 1 calc R U
C129 C 0.1083(6) 0.4805(10) -0.1083(5) 0.027(3) Uani 1 1 d . .
C130 C 0.0458(7) 0.4312(10) -0.1263(5) 0.034(3) Uani 1 1 d . .
H130 H 0.0461 0.3694 -0.1362 0.041 Uiso 1 1 calc R U
C131 C -0.0172(7) 0.4741(11) -0.1297(5) 0.040(3) Uani 1 1 d . .
H131 H -0.0597 0.4414 -0.1430 0.048 Uiso 1 1 calc R U
C132 C -0.0183(7) 0.5603(11) -0.1145(6) 0.039(3) Uani 1 1 d . .
C133 C 0.0433(6) 0.6100(9) -0.0956(5) 0.033(3) Uani 1 1 d . .
H133 H 0.0426 0.6710 -0.0845 0.039 Uiso 1 1 calc R U
C134 C 0.1061(6) 0.5689(9) -0.0929(5) 0.030(3) Uani 1 1 d . .
H223 H 0.1481 0.6028 -0.0803 0.036 Uiso 1 1 calc R U
H134 H 0.207(16) 0.55(2) 0.059(12) 0.17(13) Uiso 1 1 d . .
C135 C 0.1359(7) 0.6092(9) 0.0507(5) 0.031(3) Uani 1 1 d . .
C136 C 0.1883(7) 0.5535(9) 0.0804(6) 0.031(3) Uani 1 1 d . .
C137 C 0.1839(7) 0.4885(10) 0.1235(6) 0.041(3) Uani 1 1 d . .
H137 H 0.2317 0.4733 0.1466 0.050 Uiso 1 1 calc R U
H138 H 0.1615 0.4317 0.1066 0.050 Uiso 1 1 calc R U
C138 C 0.1436(7) 0.5254(9) 0.1581(5) 0.037(3) Uani 1 1 d . .
H139 H 0.0932 0.5146 0.1401 0.044 Uiso 1 1 calc R U
H140 H 0.1578 0.4920 0.1921 0.044 Uiso 1 1 calc R U
C139 C 0.1555(8) 0.6252(10) 0.1692(6) 0.035(3) Uani 1 1 d . .
C140 C 0.1153(6) 0.6942(11) 0.1409(5) 0.034(3) Uani 1 1 d . .
C141 C 0.0519(6) 0.6853(11) 0.0904(5) 0.040(3) Uani 1 1 d . .
H141 H 0.0106 0.6696 0.1002 0.048 Uiso 1 1 calc R U
H142 H 0.0429 0.7444 0.0720 0.048 Uiso 1 1 calc R U
C142 C 0.0618(7) 0.6133(10) 0.0526(6) 0.038(3) Uani 1 1 d . .
H143 H 0.0293 0.6258 0.0166 0.046 Uiso 1 1 calc R U
H144 H 0.0497 0.5533 0.0636 0.046 Uiso 1 1 calc R U
C143 C 0.2890(6) 0.8690(8) 0.1229(5) 0.024(2) Uani 1 1 d . .
C144 C 0.2299(6) 0.9314(8) 0.0889(5) 0.024(3) Uani 1 1 d . .
C145 C 0.1583(6) 0.9167(10) 0.0706(5) 0.029(3) Uani 1 1 d . .
H145 H 0.1391 0.8627 0.0794 0.035 Uiso 1 1 calc R U
C146 C 0.1153(6) 0.9839(10) 0.0390(5) 0.031(3) Uani 1 1 d . .
H146 H 0.0663 0.9756 0.0261 0.037 Uiso 1 1 calc R U
C147 C 0.1440(7) 1.0628(9) 0.0262(5) 0.035(3) Uani 1 1 d . .
H147 H 0.1143 1.1074 0.0046 0.042 Uiso 1 1 calc R U
C148 C 0.2152(7) 1.0770(9) 0.0448(5) 0.033(3) Uani 1 1 d . .
H148 H 0.2345 1.1304 0.0357 0.039 Uiso 1 1 calc R U
C149 C 0.2581(6) 1.0114(8) 0.0772(5) 0.027(3) Uani 1 1 d . .
C150 C 0.3351(6) 1.0107(9) 0.1047(5) 0.030(3) Uani 1 1 d . .
C151 C 0.3833(7) 1.0778(10) 0.1075(5) 0.035(3) Uani 1 1 d . .
H151 H 0.3702 1.1326 0.0880 0.042 Uiso 1 1 calc R U
C152 C 0.4526(8) 1.0625(11) 0.1402(6) 0.046(4) Uani 1 1 d . .
H152 H 0.4871 1.1068 0.1417 0.055 Uiso 1 1 calc R U
C153 C 0.4716(7) 0.9834(11) 0.1705(5) 0.040(3) Uani 1 1 d . .
H153 H 0.5183 0.9751 0.1931 0.048 Uiso 1 1 calc R U
C154 C 0.4220(6) 0.9170(10) 0.1674(5) 0.031(3) Uani 1 1 d . .
H154 H 0.4350 0.8630 0.1876 0.037 Uiso 1 1 calc R U
C155 C 0.3525(7) 0.9294(10) 0.1345(5) 0.031(3) Uani 1 1 d . .
C156 C 0.3706(6) 0.7128(8) 0.0952(5) 0.029(3) Uani 1 1 d . .
C157 C 0.3794(7) 0.6227(10) 0.1043(5) 0.032(3) Uani 1 1 d . .
H157 H 0.3411 0.5875 0.1060 0.039 Uiso 1 1 calc R U
C158 C 0.4428(7) 0.5798(10) 0.1113(5) 0.040(3) Uani 1 1 d . .
H158 H 0.4474 0.5162 0.1172 0.047 Uiso 1 1 calc R U
C159 C 0.4984(8) 0.6307(12) 0.1095(6) 0.047(4) Uani 1 1 d . .
H159 H 0.5418 0.6019 0.1148 0.057 Uiso 1 1 calc R U
C160 C 0.4925(7) 0.7233(10) 0.1002(6) 0.039(3) Uani 1 1 d . .
H160 H 0.5314 0.7578 0.0994 0.047 Uiso 1 1 calc R U
C161 C 0.4289(6) 0.7647(10) 0.0923(5) 0.034(3) Uani 1 1 d . .
H161 H 0.4237 0.8277 0.0848 0.041 Uiso 1 1 calc R U
C162 C 0.2572(6) 0.7969(8) 0.0117(4) 0.025(3) Uani 1 1 d . .
C163 C 0.3037(6) 0.8237(9) -0.0136(5) 0.029(3) Uani 1 1 d . .
H163 H 0.3523 0.8236 0.0054 0.035 Uiso 1 1 calc R U
C164 C 0.2798(8) 0.8506(9) -0.0663(5) 0.037(3) Uani 1 1 d . .
H164 H 0.3121 0.8679 -0.0832 0.044 Uiso 1 1 calc R U
C165 C 0.2075(7) 0.8523(8) -0.0948(5) 0.034(3) Uani 1 1 d . .
H165 H 0.1909 0.8714 -0.1307 0.041 Uiso 1 1 calc R U
C166 C 0.1621(7) 0.8260(8) -0.0699(5) 0.032(3) Uani 1 1 d . .
H166 H 0.1135 0.8272 -0.0888 0.038 Uiso 1 1 calc R U
C167 C 0.1857(7) 0.7973(8) -0.0172(5) 0.029(3) Uani 1 1 d . .
H167 H 0.1533 0.7781 -0.0009 0.035 Uiso 1 1 calc R U
C168 C 0.3479(6) 0.7723(9) 0.2270(5) 0.029(3) Uani 1 1 d . .
C169 C 0.3775(6) 0.6868(10) 0.2282(4) 0.031(3) Uani 1 1 d . .
H169 H 0.3543 0.6428 0.2025 0.038 Uiso 1 1 calc R U
C170 C 0.4402(7) 0.6652(9) 0.2664(5) 0.036(3) Uani 1 1 d . .
H170 H 0.4598 0.6066 0.2672 0.043 Uiso 1 1 calc R U
C171 C 0.4747(7) 0.7303(11) 0.3039(6) 0.042(4) Uani 1 1 d . .
H171 H 0.5186 0.7165 0.3295 0.050 Uiso 1 1 calc R U
C172 C 0.4455(7) 0.8139(11) 0.3038(5) 0.040(3) Uani 1 1 d . .
H172 H 0.4686 0.8569 0.3302 0.048 Uiso 1 1 calc R U
C173 C 0.3821(7) 0.8369(9) 0.2651(5) 0.036(3) Uani 1 1 d . .
H173 H 0.3626 0.8954 0.2648 0.044 Uiso 1 1 calc R U
C174 C 0.2231(6) 0.8734(9) 0.2107(5) 0.027(3) Uani 1 1 d . .
C175 C 0.2044(7) 0.8291(10) 0.2490(5) 0.037(3) Uani 1 1 d . .
H175 H 0.2160 0.7670 0.2561 0.045 Uiso 1 1 calc R U
C176 C 0.1685(8) 0.8743(10) 0.2777(5) 0.040(3) Uani 1 1 d . .
H176 H 0.1544 0.8425 0.3032 0.048 Uiso 1 1 calc R U
C177 C 0.1535(8) 0.9655(10) 0.2689(6) 0.042(4) Uani 1 1 d . .
H177 H 0.1278 0.9966 0.2873 0.051 Uiso 1 1 calc R U
C178 C 0.1769(8) 1.0106(9) 0.2325(5) 0.041(3) Uani 1 1 d . .
H178 H 0.1693 1.0740 0.2276 0.049 Uiso 1 1 calc R U
C179 C 0.2107(7) 0.9653(9) 0.2035(5) 0.034(3) Uani 1 1 d . .
H179 H 0.2257 0.9972 0.1784 0.041 Uiso 1 1 calc R U
B1 B 0.5234(8) 0.3711(11) 0.0636(6) 0.035(3) Uani 1 1 d . .
F1 F 0.5226(5) 0.2886(6) 0.0906(3) 0.053(2) Uani 1 1 d . .
F2 F 0.5671(5) 0.4308(7) 0.0991(5) 0.076(3) Uani 1 1 d . .
F3 F 0.4561(4) 0.4049(5) 0.0457(3) 0.0420(18) Uani 1 1 d . .
F4 F 0.5442(5) 0.3531(8) 0.0209(4) 0.073(3) Uani 1 1 d . .
B2 B 0.1859(8) 0.7878(10) -0.5846(7) 0.038(4) Uani 1 1 d . .
F5 F 0.1821(6) 0.7532(8) -0.5391(4) 0.081(3) Uani 1 1 d . .
F6 F 0.2194(5) 0.7303(6) -0.6086(4) 0.058(2) Uani 1 1 d . .
F7 F 0.1189(4) 0.8055(7) -0.6200(3) 0.051(2) Uani 1 1 d . .
F8 F 0.2208(4) 0.8697(6) -0.5757(4) 0.054(2) Uani 1 1 d . .
Ir1 Ir 0.65618(2) 0.90880(3) -0.36962(2) 0.02252(11) Uani 1 1 d . .
Ir2 Ir 0.15097(2) 0.69065(3) -0.37796(2) 0.02374(11) Uani 1 1 d . .
Ir3 Ir 0.28390(2) 0.49078(3) -0.12072(2) 0.02264(11) Uani 1 1 d . .
Ir4 Ir 0.21028(2) 0.68984(3) 0.11948(2) 0.02372(11) Uani 1 1 d . .
P1 P 0.65501(16) 0.7675(2) -0.33393(12) 0.0250(7) Uani 1 1 d . .
P2 P 0.54089(16) 0.8677(2) -0.38788(12) 0.0247(7) Uani 1 1 d . .
P3 P 0.15101(16) 0.8385(2) -0.35118(13) 0.0254(7) Uani 1 1 d . .
P4 P 0.03642(16) 0.7387(2) -0.40174(13) 0.0245(7) Uani 1 1 d . .
P5 P 0.27181(17) 0.3416(2) -0.14717(14) 0.0286(7) Uani 1 1 d . .
P6 P 0.19248(16) 0.4294(2) -0.09930(12) 0.0240(6) Uani 1 1 d . .
P7 P 0.28378(16) 0.7613(2) 0.08104(12) 0.0257(7) Uani 1 1 d . .
P8 P 0.26689(16) 0.8038(2) 0.17475(12) 0.0240(6) Uani 1 1 d . .
C180 C 0.3497(6) 0.6436(9) -0.1696(5) 0.030(3) Uani 1 1 d . .
H180 H 0.3521 0.6552 -0.2054 0.036 Uiso 1 1 calc R U
H181 H 0.3885 0.6768 -0.1438 0.036 Uiso 1 1 calc R U
F9 F 0.9470(4) 0.8908(6) 0.9682(3) 0.047(2) Uani 1 1 d . .
F10 F 1.0377(4) 0.7966(5) 0.9787(3) 0.045(2) Uani 1 1 d . .
F11 F 0.6166(4) 0.8142(6) 0.3878(3) 0.051(2) Uani 1 1 d . .
F12 F 0.9326(5) 0.7586(11) 0.9245(7) 0.146(8) Uani 1 1 d . .
F13 F 0.7194(6) 0.8816(11) 0.4280(6) 0.137(7) Uani 1 1 d . .
F14 F 0.9901(8) 0.8716(14) 0.9013(5) 0.144(8) Uani 1 1 d . .
B3 B 0.6743(9) 0.8287(10) 0.4330(6) 0.033(3) Uani 1 1 d . .
F15 F 0.6451(9) 0.8955(17) 0.4597(7) 0.165(8) Uani 1 1 d . .
F16 F 0.6836(11) 0.7677(11) 0.4681(8) 0.212(13) Uani 1 1 d . .
B4 B 0.9770(9) 0.8308(14) 0.9437(7) 0.047(5) Uani 1 1 d . .

loop_
_atom_site_aniso_label
_atom_site_aniso_U_11
_atom_site_aniso_U_22
_atom_site_aniso_U_33
_atom_site_aniso_U_23
_atom_site_aniso_U_13
_atom_site_aniso_U_12
C1 0.020(6) 0.026(7) 0.032(7) -0.001(5) 0.002(5) -0.001(5)
C2 0.025(6) 0.024(8) 0.040(7) -0.007(6) 0.004(5) -0.010(6)
C3 0.031(7) 0.024(7) 0.049(8) 0.000(5) 0.016(6) -0.005(5)
C4 0.033(7) 0.032(7) 0.036(7) 0.002(6) 0.011(6) -0.011(6)
C5 0.032(7) 0.020(7) 0.037(7) 0.006(5) -0.001(6) 0.000(6)
C6 0.021(7) 0.016(7) 0.042(7) 0.001(5) 0.008(5) -0.006(5)
C7 0.028(7) 0.029(8) 0.046(8) -0.009(6) 0.016(6) -0.011(6)
C8 0.031(7) 0.025(7) 0.035(7) -0.003(5) 0.011(5) -0.004(6)
C9 0.018(6) 0.015(6) 0.035(6) -0.003(5) 0.004(5) -0.003(5)
C10 0.019(5) 0.021(6) 0.039(6) -0.008(6) 0.002(5) 0.001(6)
C11 0.025(6) 0.017(6) 0.047(7) 0.004(6) 0.011(6) -0.006(5)
C12 0.031(7) 0.029(8) 0.049(8) -0.006(6) -0.001(6) 0.010(6)
C13 0.023(7) 0.030(8) 0.070(10) 0.013(7) 0.009(7) -0.003(6)
C14 0.013(6) 0.036(8) 0.058(9) 0.011(7) 0.006(6) -0.001(6)
C15 0.023(6) 0.014(6) 0.046(7) 0.008(6) 0.009(5) 0.002(5)
C16 0.025(6) 0.022(7) 0.048(7) 0.008(6) 0.012(6) 0.003(5)
C17 0.029(7) 0.027(7) 0.045(7) 0.003(6) 0.020(6) 0.003(6)
C18 0.035(7) 0.032(8) 0.050(8) 0.001(6) 0.021(6) 0.009(6)
C19 0.041(7) 0.030(8) 0.046(7) 0.001(7) 0.015(6) -0.002(7)
C20 0.022(6) 0.036(8) 0.032(6) 0.008(6) 0.009(5) 0.007(5)
C21 0.026(6) 0.021(7) 0.035(7) 0.001(5) 0.009(5) 0.007(5)
C22 0.029(7) 0.026(8) 0.036(7) -0.001(5) 0.006(6) -0.002(5)
C23 0.030(7) 0.016(6) 0.043(7) -0.005(5) 0.010(6) -0.008(5)
C24 0.030(7) 0.020(7) 0.043(7) 0.003(5) 0.005(6) 0.001(6)
C25 0.032(8) 0.025(8) 0.050(8) -0.007(6) 0.004(6) 0.007(6)
C26 0.032(7) 0.047(9) 0.064(9) 0.005(8) 0.030(7) 0.009(7)
C27 0.031(7) 0.028(7) 0.065(9) 0.009(7) 0.022(7) 0.004(6)
C28 0.026(6) 0.009(6) 0.040(7) -0.003(5) 0.003(5) 0.007(5)
C29 0.039(7) 0.024(7) 0.031(6) -0.003(5) 0.004(6) 0.006(6)
C30 0.060(10) 0.023(7) 0.045(8) -0.003(6) 0.014(7) 0.014(7)
C31 0.046(9) 0.019(7) 0.045(8) -0.006(6) -0.012(7) 0.001(6)
C32 0.042(8) 0.024(8) 0.064(10) -0.002(7) 0.000(7) 0.000(6)
C33 0.028(7) 0.031(8) 0.056(9) -0.005(7) 0.005(6) 0.005(6)
C34 0.020(6) 0.022(7) 0.034(6) 0.003(5) 0.007(5) 0.007(5)
C35 0.031(7) 0.024(7) 0.045(7) 0.010(6) 0.013(6) -0.001(5)
C36 0.028(7) 0.025(7) 0.041(7) -0.004(6) -0.003(6) -0.001(6)
C37 0.040(7) 0.031(8) 0.033(6) 0.003(6) 0.006(5) 0.012(6)
C38 0.038(7) 0.031(7) 0.036(6) 0.006(6) 0.017(6) 0.006(6)
C39 0.025(6) 0.027(7) 0.043(6) -0.005(6) 0.014(5) -0.002(6)
C40 0.019(6) 0.027(8) 0.038(7) -0.010(5) 0.007(5) 0.003(5)
C41 0.027(6) 0.028(7) 0.041(7) 0.002(6) 0.003(5) 0.011(6)
C42 0.038(8) 0.052(10) 0.038(7) -0.004(7) 0.002(6) 0.016(7)
C43 0.034(8) 0.046(10) 0.057(10) -0.022(8) -0.002(7) 0.008(7)
C44 0.045(8) 0.017(7) 0.075(11) -0.015(7) 0.013(8) 0.007(6)
C45 0.032(7) 0.040(9) 0.045(8) 0.001(7) 0.012(6) 0.002(6)
C46 0.038(7) 0.029(7) 0.032(6) 0.003(6) 0.006(5) -0.006(6)
C47 0.026(7) 0.021(7) 0.048(8) -0.001(6) 0.005(6) 0.002(5)
C48 0.026(7) 0.027(8) 0.033(8) -0.005(6) -0.006(6) 0.003(5)
C49 0.019(6) 0.038(9) 0.040(7) -0.009(6) 0.006(5) 0.002(6)
C50 0.043(8) 0.035(8) 0.052(8) -0.008(7) 0.028(7) -0.012(7)
C51 0.042(8) 0.026(7) 0.033(7) -0.002(5) 0.012(6) 0.000(6)
C52 0.032(7) 0.023(7) 0.025(6) -0.008(5) 0.011(5) 0.005(5)
C53 0.031(7) 0.021(7) 0.045(7) -0.009(6) 0.019(6) -0.006(6)
C54 0.030(6) 0.011(6) 0.032(6) 0.002(5) 0.012(5) -0.006(5)
C55 0.021(6) 0.020(6) 0.030(6) 0.000(5) 0.010(5) -0.005(5)
C56 0.029(7) 0.020(7) 0.043(7) 0.000(5) 0.010(6) -0.001(5)
C57 0.036(7) 0.037(8) 0.039(7) 0.008(6) 0.010(6) 0.003(6)
C58 0.041(8) 0.035(8) 0.033(7) 0.001(6) 0.017(6) -0.005(7)
C59 0.032(7) 0.030(8) 0.047(8) -0.004(6) 0.022(6) 0.003(6)
C60 0.012(5) 0.029(7) 0.046(7) -0.006(6) 0.012(5) -0.003(5)
C61 0.023(6) 0.021(7) 0.043(7) 0.001(5) 0.009(6) 0.003(5)
C62 0.029(7) 0.031(8) 0.045(7) -0.009(6) 0.015(6) 0.005(6)
C63 0.028(7) 0.014(6) 0.065(9) -0.006(6) 0.006(7) 0.005(5)
C64 0.035(8) 0.021(7) 0.047(8) 0.009(6) 0.002(6) 0.005(6)
C65 0.029(7) 0.034(8) 0.044(7) 0.005(7) 0.012(6) -0.005(6)
C66 0.015(5) 0.019(6) 0.035(6) 0.005(5) 0.006(5) 0.001(5)
C67 0.024(6) 0.024(7) 0.034(6) 0.005(5) 0.004(5) -0.003(5)
C68 0.034(7) 0.028(7) 0.032(6) 0.000(5) 0.015(6) -0.008(5)
C69 0.040(8) 0.037(8) 0.048(8) -0.010(7) 0.013(6) -0.017(7)
C70 0.049(9) 0.032(8) 0.040(8) -0.001(6) 0.008(7) -0.017(6)
C71 0.026(6) 0.035(8) 0.045(7) 0.001(7) 0.001(5) -0.006(6)
C72 0.030(7) 0.028(7) 0.052(8) -0.001(6) 0.020(6) -0.001(6)
C73 0.025(6) 0.027(7) 0.032(6) 0.006(6) 0.004(5) 0.001(6)
C74 0.037(7) 0.024(8) 0.044(7) 0.000(6) 0.021(6) -0.003(6)
C75 0.048(9) 0.020(7) 0.053(9) 0.004(6) 0.002(7) -0.006(6)
C76 0.037(8) 0.045(9) 0.030(7) 0.007(6) 0.007(6) -0.019(7)
C77 0.039(8) 0.042(9) 0.039(8) -0.003(6) 0.007(6) -0.019(7)
C78 0.028(6) 0.030(7) 0.040(7) 0.004(6) 0.010(5) -0.011(6)
C79 0.022(6) 0.026(7) 0.031(6) 0.001(5) -0.001(5) -0.001(5)
C80 0.034(7) 0.024(7) 0.046(8) 0.002(6) 0.012(6) 0.005(6)
C81 0.025(7) 0.032(8) 0.047(8) 0.010(6) 0.005(6) 0.007(6)
C82 0.043(8) 0.027(7) 0.039(7) 0.006(6) 0.013(6) -0.001(6)
C83 0.032(7) 0.034(8) 0.034(7) 0.001(6) 0.006(6) -0.008(6)
C84 0.021(6) 0.028(7) 0.038(7) 0.006(6) 0.009(5) -0.009(5)
C85 0.015(5) 0.024(7) 0.030(6) 0.006(5) 0.000(4) -0.003(5)
C86 0.032(7) 0.026(7) 0.031(6) 0.000(5) 0.001(5) 0.002(6)
C87 0.035(7) 0.019(6) 0.035(7) 0.003(5) -0.001(6) -0.002(6)
C88 0.035(7) 0.028(8) 0.040(7) 0.003(6) 0.007(6) -0.011(6)
C89 0.032(8) 0.054(10) 0.041(8) -0.009(7) 0.012(6) -0.015(7)
C90 0.038(7) 0.023(7) 0.042(7) 0.000(6) 0.016(6) 0.002(6)
C91 0.032(6) 0.020(6) 0.044(7) 0.001(6) 0.019(5) 0.003(6)
C92 0.027(7) 0.019(7) 0.048(8) -0.007(5) 0.011(6) 0.003(5)
C93 0.044(8) 0.027(7) 0.036(7) -0.012(6) 0.016(6) -0.016(6)
C94 0.033(7) 0.029(7) 0.040(7) -0.004(6) 0.008(6) -0.007(6)
C95 0.027(7) 0.042(9) 0.040(7) 0.006(6) 0.005(6) -0.001(6)
C96 0.018(6) 0.019(7) 0.049(8) 0.009(5) 0.018(5) 0.005(5)
C97 0.019(6) 0.036(8) 0.045(8) -0.004(6) 0.019(6) 0.000(6)
C98 0.030(7) 0.022(7) 0.037(7) -0.004(5) 0.012(5) 0.003(5)
C99 0.025(6) 0.019(6) 0.030(6) -0.004(5) 0.006(5) 0.000(5)
C100 0.033(6) 0.015(6) 0.047(7) 0.005(6) 0.019(6) -0.006(6)
C101 0.049(8) 0.019(7) 0.032(7) 0.003(5) 0.014(6) 0.003(6)
C102 0.063(10) 0.026(8) 0.054(9) -0.002(7) 0.031(8) -0.016(7)
C103 0.040(8) 0.032(8) 0.045(8) -0.010(6) 0.004(7) -0.011(6)
C104 0.033(7) 0.028(7) 0.033(7) 0.005(5) 0.008(6) -0.004(5)
C105 0.024(6) 0.024(7) 0.036(7) -0.003(5) 0.003(5) -0.003(5)
C106 0.042(8) 0.034(8) 0.050(8) -0.009(7) 0.012(7) -0.010(6)
C107 0.041(8) 0.042(9) 0.030(6) -0.004(6) -0.006(6) 0.005(7)
C108 0.041(8) 0.028(7) 0.046(8) 0.005(6) 0.016(7) 0.000(6)
C109 0.029(7) 0.021(7) 0.033(7) -0.003(5) 0.009(6) -0.002(5)
C110 0.029(6) 0.026(7) 0.033(6) -0.001(5) 0.007(5) 0.000(5)
C111 0.046(8) 0.018(7) 0.040(7) -0.001(5) 0.021(6) 0.005(6)
C112 0.109(16) 0.027(9) 0.131(17) -0.020(10) 0.095(15) -0.022(10)
C113 0.17(2) 0.046(12) 0.15(2) -0.009(14) 0.14(2) 0.006(14)
C114 0.23(3) 0.035(11) 0.077(15) 0.017(10) 0.10(2) 0.036(16)
C115 0.17(3) 0.068(15) 0.050(11) 0.001(10) 0.045(14) 0.041(16)
C116 0.071(11) 0.053(10) 0.042(8) -0.012(7) 0.010(8) 0.026(9)
C117 0.023(6) 0.020(6) 0.045(7) -0.002(6) 0.016(6) -0.001(5)
C118 0.034(7) 0.029(7) 0.041(7) -0.007(6) 0.009(6) 0.002(6)
C119 0.040(8) 0.024(7) 0.055(9) -0.003(6) 0.017(7) 0.003(6)
C120 0.038(8) 0.031(8) 0.041(8) 0.007(6) 0.005(6) 0.017(7)
C121 0.043(8) 0.032(8) 0.054(8) 0.001(7) 0.014(7) 0.001(7)
C122 0.024(6) 0.028(7) 0.044(8) -0.005(6) 0.009(6) 0.005(6)
C123 0.038(7) 0.019(7) 0.034(6) 0.001(5) 0.015(5) 0.001(5)
C124 0.035(7) 0.026(7) 0.044(7) 0.003(6) 0.015(6) 0.005(6)
C125 0.046(9) 0.023(7) 0.045(8) -0.005(6) 0.020(7) 0.001(6)
C126 0.049(9) 0.032(8) 0.039(7) 0.007(6) 0.016(7) 0.014(7)
C127 0.037(7) 0.035(8) 0.041(7) 0.003(6) 0.010(6) 0.009(6)
C128 0.028(6) 0.024(7) 0.042(7) 0.002(6) 0.016(5) 0.007(6)
C129 0.022(6) 0.033(8) 0.031(6) 0.006(6) 0.014(5) 0.004(6)
C130 0.029(7) 0.027(7) 0.048(8) -0.003(6) 0.015(6) -0.003(6)
C131 0.029(7) 0.043(9) 0.044(8) 0.004(7) 0.006(6) -0.012(7)
C132 0.023(7) 0.047(10) 0.052(8) 0.003(7) 0.021(6) 0.012(7)
C133 0.029(7) 0.024(7) 0.045(7) 0.005(6) 0.014(6) 0.009(6)
C134 0.025(7) 0.028(7) 0.038(7) 0.002(6) 0.010(5) -0.002(5)
C135 0.034(7) 0.028(7) 0.027(6) -0.003(6) 0.007(5) -0.011(6)
C136 0.027(7) 0.018(7) 0.044(8) -0.014(6) 0.006(6) -0.012(5)
C137 0.031(7) 0.024(7) 0.064(9) -0.002(7) 0.008(6) -0.002(6)
C138 0.040(8) 0.029(8) 0.036(7) 0.007(6) 0.005(6) -0.011(6)
C139 0.035(8) 0.035(8) 0.034(7) -0.006(6) 0.010(6) -0.005(7)
C140 0.028(6) 0.040(8) 0.038(6) 0.013(7) 0.017(5) -0.009(7)
C141 0.021(6) 0.044(8) 0.052(8) 0.009(8) 0.008(5) 0.002(7)
C142 0.034(7) 0.026(8) 0.051(8) 0.005(6) 0.010(6) -0.006(6)
C143 0.018(6) 0.023(6) 0.032(6) -0.006(5) 0.011(5) 0.000(5)
C144 0.025(6) 0.020(6) 0.030(6) -0.004(5) 0.014(5) 0.003(5)
C145 0.021(6) 0.031(7) 0.041(7) -0.006(6) 0.016(5) -0.002(6)
C146 0.021(6) 0.034(8) 0.035(6) -0.003(6) 0.006(5) 0.010(6)
C147 0.038(8) 0.029(7) 0.040(7) 0.006(6) 0.015(6) 0.015(6)
C148 0.038(8) 0.025(7) 0.038(7) 0.002(5) 0.016(6) 0.007(6)
C149 0.029(6) 0.022(7) 0.035(6) -0.001(5) 0.017(5) -0.002(5)
C150 0.026(6) 0.030(8) 0.037(7) -0.004(6) 0.016(5) 0.004(6)
C151 0.039(8) 0.027(8) 0.048(8) -0.003(6) 0.027(7) -0.012(6)
C152 0.035(8) 0.047(10) 0.066(10) -0.020(8) 0.033(7) -0.013(7)
C153 0.028(7) 0.049(9) 0.043(7) -0.015(7) 0.010(6) -0.005(7)
C154 0.031(7) 0.029(7) 0.037(6) -0.005(6) 0.015(5) -0.005(6)
C155 0.028(7) 0.028(7) 0.044(7) 0.000(6) 0.022(6) -0.003(6)
C156 0.030(6) 0.025(7) 0.030(6) -0.004(5) 0.007(5) 0.000(5)
C157 0.027(7) 0.034(8) 0.036(7) 0.005(6) 0.011(6) 0.003(6)
C158 0.039(8) 0.033(8) 0.046(8) 0.006(6) 0.014(7) 0.017(7)
C159 0.033(8) 0.059(11) 0.055(9) 0.001(8) 0.022(7) 0.013(8)
C160 0.021(7) 0.044(9) 0.059(9) -0.007(7) 0.022(6) 0.000(6)
C161 0.024(6) 0.034(8) 0.045(8) 0.004(6) 0.013(6) -0.001(6)
C162 0.031(6) 0.016(6) 0.025(6) -0.003(5) 0.007(5) 0.001(5)
C163 0.025(6) 0.028(7) 0.037(7) -0.002(5) 0.015(5) -0.002(5)
C164 0.050(9) 0.020(7) 0.044(8) 0.007(6) 0.021(7) 0.005(6)
C165 0.043(8) 0.021(7) 0.035(7) 0.001(5) 0.009(6) 0.008(6)
C166 0.031(7) 0.025(7) 0.037(7) -0.001(5) 0.007(6) 0.004(6)
C167 0.034(7) 0.019(6) 0.036(7) -0.004(5) 0.014(5) -0.002(5)
C168 0.027(6) 0.029(7) 0.028(6) -0.001(5) 0.007(5) 0.004(5)
C169 0.026(6) 0.035(8) 0.035(6) -0.007(6) 0.013(5) -0.008(6)
C170 0.033(7) 0.030(8) 0.045(7) 0.008(6) 0.013(6) 0.006(6)
C171 0.025(7) 0.054(10) 0.043(8) 0.011(7) 0.008(6) -0.002(6)
C172 0.038(8) 0.046(9) 0.033(7) -0.002(6) 0.006(6) -0.006(7)
C173 0.045(8) 0.030(7) 0.032(7) 0.000(6) 0.010(6) 0.001(6)
C174 0.027(6) 0.027(7) 0.028(6) -0.003(5) 0.011(5) -0.002(5)
C175 0.037(7) 0.032(8) 0.047(8) 0.009(6) 0.019(6) 0.001(6)
C176 0.052(9) 0.038(9) 0.036(7) -0.001(6) 0.023(7) -0.015(7)
C177 0.042(8) 0.043(9) 0.046(8) -0.002(7) 0.022(7) 0.001(7)
C178 0.056(9) 0.024(7) 0.048(8) -0.002(6) 0.025(7) 0.008(6)
C179 0.041(8) 0.025(7) 0.037(7) 0.004(5) 0.013(6) 0.001(6)
B1 0.027(8) 0.025(8) 0.055(9) 0.002(7) 0.016(7) 0.007(6)
F1 0.069(6) 0.037(5) 0.053(5) 0.006(4) 0.019(4) 0.014(4)
F2 0.038(5) 0.049(6) 0.120(9) -0.012(6) -0.003(5) -0.007(5)
F3 0.030(4) 0.036(4) 0.056(4) -0.007(4) 0.009(3) 0.007(4)
F4 0.073(7) 0.079(8) 0.085(7) 0.011(6) 0.052(6) 0.024(6)
B2 0.035(8) 0.015(7) 0.051(9) 0.004(7) 0.000(7) 0.002(6)
F5 0.095(8) 0.077(8) 0.071(7) 0.033(6) 0.029(6) 0.003(6)
F6 0.060(6) 0.042(5) 0.071(6) -0.009(4) 0.019(5) 0.016(4)
F7 0.031(4) 0.063(6) 0.054(5) 0.012(4) 0.009(4) 0.007(4)
F8 0.049(5) 0.035(5) 0.078(6) -0.017(4) 0.019(4) -0.012(4)
Ir1 0.0198(2) 0.0175(3) 0.0293(2) 0.0011(2) 0.00699(18) -0.00127(19)
Ir2 0.0205(2) 0.0201(3) 0.0297(2) -0.0007(2) 0.00722(17) 0.0026(2)
Ir3 0.0178(2) 0.0165(2) 0.0347(2) -0.0019(2) 0.01023(19) -0.00098(19)
Ir4 0.0204(2) 0.0213(3) 0.0294(2) -0.0015(2) 0.00819(17) -0.0026(2)
P1 0.0211(15) 0.0205(17) 0.0322(16) 0.0010(13) 0.0075(13) 0.0009(13)
P2 0.0226(15) 0.0164(16) 0.0326(16) 0.0016(13) 0.0058(13) -0.0013(13)
P3 0.0228(16) 0.0205(17) 0.0323(16) 0.0012(13) 0.0084(13) 0.0017(13)
P4 0.0211(15) 0.0186(17) 0.0339(16) 0.0019(13) 0.0092(13) 0.0003(12)
P5 0.0268(17) 0.0210(17) 0.0397(18) -0.0005(14) 0.0133(14) 0.0001(14)
P6 0.0228(15) 0.0182(15) 0.0326(16) -0.0040(13) 0.0113(13) -0.0022(13)
P7 0.0221(15) 0.0216(17) 0.0336(16) -0.0035(13) 0.0095(13) -0.0014(13)
P8 0.0228(15) 0.0191(16) 0.0299(15) -0.0020(12) 0.0085(12) 0.0005(13)
C180 0.027(7) 0.030(7) 0.032(6) 0.004(5) 0.009(5) -0.009(5)
F9 0.037(4) 0.041(5) 0.066(5) -0.007(4) 0.019(4) 0.007(4)
F10 0.029(4) 0.039(5) 0.060(5) 0.006(4) 0.006(4) 0.007(4)
F11 0.041(5) 0.059(6) 0.048(5) -0.002(4) 0.006(4) -0.006(4)
F12 0.024(5) 0.154(13) 0.235(17) -0.149(14) 0.008(8) -0.009(7)
F13 0.071(8) 0.144(14) 0.156(13) 0.084(11) -0.016(8) -0.069(9)
F14 0.128(11) 0.25(2) 0.077(8) 0.074(11) 0.062(8) 0.141(14)
B3 0.050(10) 0.018(8) 0.039(8) -0.002(6) 0.024(7) -0.004(7)
F15 0.125(13) 0.23(2) 0.117(12) -0.075(15) 0.002(10) 0.003(15)
F16 0.203(18) 0.096(11) 0.192(17) 0.090(12) -0.128(15) -0.097(12)
B4 0.032(9) 0.059(12) 0.047(9) -0.011(9) 0.007(7) 0.020(8)

loop_
_atom_type_symbol
_atom_type_description
_atom_type_scat_dispersion_real
_atom_type_scat_dispersion_imag
_atom_type_scat_source
C C 0.0033 0.0016 'International Tables Vol C Tables 4.2.6.8 and 6.1.1.4'
H H 0.0000 0.0000 'International Tables Vol C Tables 4.2.6.8 and 6.1.1.4'
B B 0.0013 0.0007 'International Tables Vol C Tables 4.2.6.8 and 6.1.1.4'
F F 0.0171 0.0103 'International Tables Vol C Tables 4.2.6.8 and 6.1.1.4'
Ir Ir -1.4442 7.9887 'International Tables Vol C Tables 4.2.6.8 and 6.1.1.4'
P P 0.1023 0.0942 'International Tables Vol C Tables 4.2.6.8 and 6.1.1.4'

loop_
_geom_angle_atom_site_label_1
_geom_angle_atom_site_label_2
_geom_angle_atom_site_label_3
_geom_angle
C2 C1 C8 123.3(12)
C2 C1 Ir1 70.5(7)
C8 C1 Ir1 111.7(8)
C2 C1 H31 122(7)
C8 C1 H31 112(7)
Ir1 C1 H31 105(6)
C1 C2 C3 126.0(13)
C1 C2 Ir1 73.1(8)
C3 C2 Ir1 107.3(9)
C1 C2 H34 106(5)
C3 C2 H34 127(5)
Ir1 C2 H34 93(5)
C2 C3 C4 114.6(12)
C2 C3 H3 108.6
C4 C3 H3 108.6
C2 C3 H3A 108.6
C4 C3 H3A 108.6
H3 C3 H3A 107.6
C3 C4 C5 115.6(11)
C3 C4 H4 108.4
C5 C4 H4 108.4
C3 C4 H4A 108.4
C5 C4 H4A 108.4
H4 C4 H4A 107.4
C6 C5 C4 126.9(12)
C6 C5 Ir1 68.6(7)
C4 C5 Ir1 108.7(8)
C6 C5 H44 114(7)
C4 C5 H44 118(7)
Ir1 C5 H44 104(7)
C5 C6 C7 124.0(12)
C5 C6 Ir1 74.6(8)
C7 C6 Ir1 108.9(9)
C5 C6 H36 116(7)
C7 C6 H36 116(7)
Ir1 C6 H36 107(7)
C8 C7 C6 111.4(11)
C8 C7 H7 109.3
C6 C7 H7 109.3
C8 C7 H7A 109.3
C6 C7 H7A 109.3
H7 C7 H7A 108.0
C1 C8 C7 113.8(11)
C1 C8 H8 108.8
C7 C8 H8 108.8
C1 C8 H8A 108.8
C7 C8 H8A 108.8
H8 C8 H8A 107.7
C21 C9 C10 102.4(10)
C21 C9 P2 110.5(8)
C10 C9 P2 120.7(8)
C21 C9 P1 111.6(8)
C10 C9 P1 120.2(8)
P2 C9 P1 91.6(5)
C11 C10 C15 121.0(12)
C11 C10 C9 129.7(11)
C15 C10 C9 109.3(10)
C10 C11 C12 118.0(13)
C10 C11 H11 121.0
C12 C11 H11 121.0
C11 C12 C13 121.7(13)
C11 C12 H12 119.2
C13 C12 H12 119.2
C14 C13 C12 120.6(13)
C14 C13 H13 119.7
C12 C13 H13 119.7
C13 C14 C15 118.7(13)
C13 C14 H14 120.7
C15 C14 H14 120.7
C10 C15 C14 120.0(12)
C10 C15 C16 109.1(11)
C14 C15 C16 130.7(12)
C17 C16 C21 119.0(12)
C17 C16 C15 131.8(12)
C21 C16 C15 109.2(11)
C18 C17 C16 119.8(13)
C18 C17 H17 120.1
C16 C17 H17 120.1
C17 C18 C19 121.8(13)
C17 C18 H18 119.1
C19 C18 H18 119.1
C18 C19 C20 119.6(13)
C18 C19 H19 120.2
C20 C19 H19 120.2
C21 C20 C19 117.8(12)
C21 C20 H20 121.1
C19 C20 H20 121.1
C20 C21 C16 122.0(12)
C20 C21 C9 128.0(11)
C16 C21 C9 110.0(11)
C23 C22 C27 119.1(13)
C23 C22 P2 115.0(11)
C27 C22 P2 125.7(10)
C22 C23 C24 120.1(13)
C22 C23 H23 119.9
C24 C23 H23 119.9
C25 C24 C23 120.1(13)
C25 C24 H24 120.0
C23 C24 H24 120.0
C24 C25 C26 120.0(13)
C24 C25 H25 120.0
C26 C25 H25 120.0
C25 C26 C27 121.9(13)
C25 C26 H26 119.1
C27 C26 H26 119.1
C26 C27 C22 118.7(13)
C26 C27 H208 120.6
C22 C27 H208 120.6
C29 C28 C33 118.4(12)
C29 C28 P2 120.6(9)
C33 C28 P2 120.7(10)
C30 C29 C28 121.6(13)
C30 C29 H29 119.2
C28 C29 H29 119.2
C29 C30 C31 119.2(14)
C29 C30 H209 120.4
C31 C30 H209 120.4
C32 C31 C30 120.3(13)
C32 C31 H210 119.8
C30 C31 H210 119.8
C31 C32 C33 120.1(14)
C31 C32 H211 120.0
C33 C32 H211 120.0
C32 C33 C28 120.3(14)
C32 C33 H212 119.8
C28 C33 H212 119.8
C39 C34 C35 119.4(11)
C39 C34 P1 122.5(9)
C35 C34 P1 118.1(9)
C36 C35 C34 120.6(12)
C36 C35 H35 119.7
C34 C35 H35 119.7
C35 C36 C37 120.2(12)
C35 C36 H213 119.9
C37 C36 H213 119.9
C36 C37 C38 119.4(11)
C36 C37 H187 120.3
C38 C37 H187 120.3
C39 C38 C37 121.1(12)
C39 C38 H188 119.5
C37 C38 H188 119.5
C38 C39 C34 119.3(11)
C38 C39 H39 120.4
C34 C39 H39 120.4
C45 C40 C41 118.8(12)
C45 C40 P1 122.0(10)
C41 C40 P1 119.1(11)
C42 C41 C40 120.6(14)
C42 C41 H41 119.7
C40 C41 H41 119.7
C41 C42 C43 119.4(14)
C41 C42 H42 120.3
C43 C42 H42 120.3
C44 C43 C42 120.7(14)
C44 C43 H43 119.6
C42 C43 H43 119.6
C45 C44 C43 119.2(15)
C45 C44 H214 120.4
C43 C44 H214 120.4
C44 C45 C40 121.2(14)
C44 C45 H45 119.4
C40 C45 H45 119.4
C53 C46 C47 114.7(12)
C53 C46 H185 108.6
C47 C46 H185 108.6
C53 C46 H186 108.6
C47 C46 H186 108.6
H185 C46 H186 107.6
C46 C47 C48 113.4(11)
C46 C47 H215 108.9
C48 C47 H215 108.9
C46 C47 H216 108.9
C48 C47 H216 108.9
H215 C47 H216 107.7
C49 C48 C47 127.0(14)
C49 C48 Ir2 72.3(7)
C47 C48 Ir2 108.1(9)
C49 C48 H116 126(10)
C47 C48 H116 104(10)
Ir2 C48 H116 110(10)
C48 C49 C50 122.9(14)
C48 C49 Ir2 72.2(8)
C50 C49 Ir2 110.1(8)
C48 C49 H27 123(5)
C50 C49 H27 111(5)
Ir2 C49 H27 108(5)
C51 C50 C49 113.9(11)
C51 C50 H50 108.8
C49 C50 H50 108.8
C51 C50 H50A 108.8
C49 C50 H50A 108.8
H50 C50 H50A 107.7
C50 C51 C52 113.6(10)
C50 C51 H51 108.9
C52 C51 H51 108.9
C50 C51 H51A 108.9
C52 C51 H51A 108.9
H51 C51 H51A 107.7
C53 C52 C51 125.8(11)
C53 C52 Ir2 73.9(7)
C51 C52 Ir2 107.8(8)
C53 C52 H120 114(9)
C51 C52 H120 118(9)
Ir2 C52 H120 103(10)
C52 C53 C46 124.6(12)
C52 C53 Ir2 70.1(8)
C46 C53 Ir2 111.4(9)
C52 C53 H87 123(6)
C46 C53 H87 110(6)
Ir2 C53 H87 106(6)
C66 C54 C55 103.3(10)
C66 C54 P4 121.9(8)
C55 C54 P4 109.9(8)
C66 C54 P3 120.6(8)
C55 C54 P3 110.1(8)
P4 C54 P3 90.7(5)
C56 C55 C60 120.5(11)
C56 C55 C54 129.4(11)
C60 C55 C54 110.1(10)
C57 C56 C55 118.7(12)
C57 C56 H56 120.6
C55 C56 H56 120.6
C56 C57 C58 120.5(12)
C56 C57 H57 119.8
C58 C57 H57 119.8
C59 C58 C57 120.9(12)
C59 C58 H58 119.6
C57 C58 H58 119.6
C58 C59 C60 119.0(12)
C58 C59 H217 120.5
C60 C59 H217 120.5
C55 C60 C59 120.3(12)
C55 C60 C61 108.4(11)
C59 C60 C61 131.3(12)
C62 C61 C66 119.5(12)
C62 C61 C60 130.3(12)
C66 C61 C60 110.2(11)
C63 C62 C61 118.5(12)
C63 C62 H62 120.7
C61 C62 H62 120.7
C62 C63 C64 121.1(12)
C62 C63 H63 119.4
C64 C63 H63 119.4
C65 C64 C63 121.7(13)
C65 C64 H64 119.1
C63 C64 H64 119.1
C64 C65 C66 117.4(13)
C64 C65 H65 121.3
C66 C65 H65 121.3
C65 C66 C61 121.7(12)
C65 C66 C54 130.3(11)
C61 C66 C54 108.0(10)
C68 C67 C72 119.6(11)
C68 C67 P3 124.3(9)
C72 C67 P3 115.9(10)
C69 C68 C67 119.7(13)
C69 C68 H68 120.1
C67 C68 H68 120.1
C68 C69 C70 120.0(14)
C68 C69 H69 120.0
C70 C69 H69 120.0
C71 C70 C69 120.6(13)
C71 C70 H70 119.7
C69 C70 H70 119.7
C70 C71 C72 120.5(13)
C70 C71 H71 119.8
C72 C71 H71 119.8
C71 C72 C67 119.6(12)
C71 C72 H72 120.2
C67 C72 H72 120.2
C78 C73 C74 119.3(13)
C78 C73 P3 119.6(11)
C74 C73 P3 121.0(10)
C75 C74 C73 120.2(13)
C75 C74 H74 119.9
C73 C74 H74 119.9
C74 C75 C76 119.8(13)
C74 C75 H75 120.1
C76 C75 H75 120.1
C77 C76 C75 120.6(13)
C77 C76 H76 119.7
C75 C76 H76 119.7
C76 C77 C78 119.8(14)
C76 C77 H77 120.1
C78 C77 H77 120.1
C73 C78 C77 120.2(13)
C73 C78 H78 119.9
C77 C78 H78 119.9
C84 C79 C80 119.6(11)
C84 C79 P4 119.2(9)
C80 C79 P4 121.0(10)
C81 C80 C79 120.7(13)
C81 C80 H80 119.7
C79 C80 H80 119.7
C82 C81 C80 119.4(12)
C82 C81 H218 120.3
C80 C81 H218 120.3
C81 C82 C83 121.2(12)
C81 C82 H219 119.4
C83 C82 H219 119.4
C84 C83 C82 119.0(12)
C84 C83 H83 120.5
C82 C83 H83 120.5
C79 C84 C83 120.1(11)
C79 C84 H84 119.9
C83 C84 H84 119.9
C90 C85 C86 117.3(11)
C90 C85 P4 125.6(10)
C86 C85 P4 117.0(9)
C87 C86 C85 121.6(13)
C87 C86 H86 119.2
C85 C86 H86 119.2
C86 C87 C88 120.6(13)
C86 C87 H220 119.7
C88 C87 H220 119.7
C89 C88 C87 119.2(13)
C89 C88 H88 120.4
C87 C88 H88 120.4
C88 C89 C90 121.1(14)
C88 C89 H89 119.5
C90 C89 H89 119.5
C89 C90 C85 120.2(13)
C89 C90 H90 119.9
C85 C90 H90 119.9
C92 C91 C180 113.4(10)
C92 C91 H91 108.9
C180 C91 H91 108.9
C92 C91 H91A 108.9
C180 C91 H91A 108.9
H91 C91 H91A 107.7
C93 C92 C91 126.0(12)
C93 C92 Ir3 72.8(8)
C91 C92 Ir3 107.9(8)
C93 C92 H207 133(8)
C91 C92 H207 97(8)
Ir3 C92 H207 114(8)
C92 C93 C94 126.0(13)
C92 C93 Ir3 71.4(7)
C94 C93 Ir3 110.8(9)
C92 C93 H30 117(8)
C94 C93 H30 113(8)
Ir3 C93 H30 109(8)
C93 C94 C95 114.0(11)
C93 C94 H94 108.7
C95 C94 H94 108.7
C93 C94 H94A 108.7
C95 C94 H94A 108.7
H94 C94 H94A 107.6
C94 C95 C96 114.3(11)
C94 C95 H95 108.7
C96 C95 H95 108.7
C94 C95 H95A 108.7
C96 C95 H95A 108.7
H95 C95 H95A 107.6
C97 C96 C95 125.4(12)
C97 C96 Ir3 72.6(7)
C95 C96 Ir3 107.2(8)
C97 C96 H38 119(9)
C95 C96 H38 108(9)
Ir3 C96 H38 121(9)
C96 C97 C180 123.8(12)
C96 C97 Ir3 70.6(7)
C180 C97 Ir3 111.7(8)
C96 C97 H33 116(6)
C180 C97 H33 118(6)
Ir3 C97 H33 101(6)
C110 C98 C99 102.6(10)
C110 C98 P6 109.0(8)
C99 C98 P6 125.0(9)
C110 C98 P5 110.4(9)
C99 C98 P5 119.0(9)
P6 C98 P5 90.5(6)
C104 C99 C100 118.4(11)
C104 C99 C98 110.3(11)
C100 C99 C98 131.3(11)
C101 C100 C99 119.0(12)
C101 C100 H100 120.5
C99 C100 H100 120.5
C102 C101 C100 122.3(12)
C102 C101 H101 118.9
C100 C101 H101 118.9
C101 C102 C103 120.4(13)
C101 C102 H102 119.8
C103 C102 H102 119.8
C102 C103 C104 118.6(13)
C102 C103 H103 120.7
C104 C103 H103 120.7
C103 C104 C99 121.3(12)
C103 C104 C105 130.1(12)
C99 C104 C105 108.6(11)
C106 C105 C110 121.3(12)
C106 C105 C104 130.7(12)
C110 C105 C104 108.0(10)
C105 C106 C107 119.1(13)
C105 C106 H106 120.4
C107 C106 H106 120.4
C108 C107 C106 119.6(12)
C108 C107 H107 120.2
C106 C107 H107 120.2
C107 C108 C109 122.1(13)
C107 C108 H108 119.0
C109 C108 H108 119.0
C108 C109 C110 118.3(12)
C108 C109 H109 120.9
C110 C109 H109 120.9
C109 C110 C105 119.6(11)
C109 C110 C98 130.0(11)
C105 C110 C98 110.5(11)
C112 C111 C116 118.2(15)
C112 C111 P5 116.8(12)
C116 C111 P5 125.0(12)
C113 C112 C111 120(2)
C113 C112 H112 119.9
C111 C112 H112 119.9
C112 C113 C114 120(2)
C112 C113 H113 120.2
C114 C113 H113 120.2
C115 C114 C113 120.4(19)
C115 C114 H114 119.8
C113 C114 H114 119.8
C114 C115 C116 121(3)
C114 C115 H115 119.5
C116 C115 H115 119.5
C115 C116 C111 120(2)
C115 C116 H221 119.8
C111 C116 H221 119.8
C122 C117 C118 117.3(12)
C122 C117 P5 123.9(10)
C118 C117 P5 118.6(10)
C119 C118 C117 120.7(13)
C119 C118 H118 119.7
C117 C118 H118 119.7
C120 C119 C118 119.2(13)
C120 C119 H119 120.4
C118 C119 H119 120.4
C121 C120 C119 121.3(13)
C121 C120 H222 119.4
C119 C120 H222 119.4
C120 C121 C122 119.0(13)
C120 C121 H121 120.5
C122 C121 H121 120.5
C117 C122 C121 122.5(13)
C117 C122 H122 118.8
C121 C122 H122 118.8
C124 C123 C128 119.7(11)
C124 C123 P6 121.8(10)
C128 C123 P6 118.5(9)
C125 C124 C123 119.4(13)
C125 C124 H124 120.3
C123 C124 H124 120.3
C124 C125 C126 121.0(14)
C124 C125 H125 119.5
C126 C125 H125 119.5
C127 C126 C125 120.3(13)
C127 C126 H126 119.9
C125 C126 H126 119.9
C126 C127 C128 119.9(13)
C126 C127 H127 120.0
C128 C127 H127 120.0
C127 C128 C123 119.5(12)
C127 C128 H128 120.3
C123 C128 H128 120.3
C134 C129 C130 118.6(11)
C134 C129 P6 118.6(10)
C130 C129 P6 122.6(11)
C129 C130 C131 119.5(13)
C129 C130 H130 120.2
C131 C130 H130 120.2
C132 C131 C130 120.9(13)
C132 C131 H131 119.5
C130 C131 H131 119.5
C131 C132 C133 120.4(13)
C131 C132 H47 111(10)
C133 C132 H47 129(10)
C132 C133 C134 119.3(13)
C132 C133 H133 120.3
C134 C133 H133 120.3
C129 C134 C133 121.2(12)
C129 C134 H223 119.4
C133 C134 H223 119.4
C136 C135 C142 126.2(13)
C136 C135 Ir4 70.5(7)
C142 C135 Ir4 110.4(9)
C136 C135 H59 118(7)
C142 C135 H59 114(7)
Ir4 C135 H59 102(7)
C135 C136 C137 125.7(13)
C135 C136 Ir4 74.3(8)
C137 C136 Ir4 105.3(9)
C135 C136 H134 94(10)
C137 C136 H134 135(10)
Ir4 C136 H134 106(10)
C136 C137 C138 114.4(12)
C136 C137 H137 108.7
C138 C137 H137 108.7
C136 C137 H138 108.7
C138 C137 H138 108.7
H137 C137 H138 107.6
C139 C138 C137 112.5(12)
C139 C138 H139 109.1
C137 C138 H139 109.1
C139 C138 H140 109.1
C137 C138 H140 109.1
H139 C138 H140 107.8
C140 C139 C138 126.3(13)
C140 C139 Ir4 71.2(8)
C138 C139 Ir4 112.5(10)
C140 C139 H81 110(10)
C138 C139 H81 122(10)
Ir4 C139 H81 95(10)
C139 C140 C141 126.7(14)
C139 C140 Ir4 72.8(8)
C141 C140 Ir4 108.8(8)
C139 C140 H82 107(9)
C141 C140 H82 125(9)
Ir4 C140 H82 94(9)
C142 C141 C140 112.7(11)
C142 C141 H141 109.0
C140 C141 H141 109.0
C142 C141 H142 109.0
C140 C141 H142 109.0
H141 C141 H142 107.8
C141 C142 C135 113.6(11)
C141 C142 H143 108.8
C135 C142 H143 108.8
C141 C142 H144 108.8
C135 C142 H144 108.8
H143 C142 H144 107.7
C155 C143 C144 102.4(10)
C155 C143 P8 123.6(9)
C144 C143 P8 114.3(8)
C155 C143 P7 118.7(8)
C144 C143 P7 105.5(7)
P8 C143 P7 91.6(5)
C145 C144 C149 121.1(12)
C145 C144 C143 129.2(11)
C149 C144 C143 109.7(10)
C144 C145 C146 118.1(12)
C144 C145 H145 121.0
C146 C145 H145 121.0
C147 C146 C145 120.6(11)
C147 C146 H146 119.7
C145 C146 H146 119.7
C148 C147 C146 120.8(12)
C148 C147 H147 119.6
C146 C147 H147 119.6
C147 C148 C149 118.9(12)
C147 C148 H148 120.5
C149 C148 H148 120.5
C144 C149 C148 120.4(12)
C144 C149 C150 109.1(11)
C148 C149 C150 130.4(11)
C151 C150 C155 122.5(12)
C151 C150 C149 129.3(12)
C155 C150 C149 107.9(11)
C150 C151 C152 117.8(13)
C150 C151 H151 121.1
C152 C151 H151 121.1
C153 C152 C151 121.3(13)
C153 C152 H152 119.4
C151 C152 H152 119.4
C154 C153 C152 119.8(13)
C154 C153 H153 120.1
C152 C153 H153 120.1
C153 C154 C155 120.4(13)
C153 C154 H154 119.8
C155 C154 H154 119.8
C154 C155 C150 118.2(12)
C154 C155 C143 131.6(12)
C150 C155 C143 110.2(11)
C157 C156 C161 118.0(12)
C157 C156 P7 118.9(10)
C161 C156 P7 122.8(10)
C156 C157 C158 122.1(14)
C156 C157 H157 118.9
C158 C157 H157 118.9
C159 C158 C157 119.0(14)
C159 C158 H158 120.5
C157 C158 H158 120.5
C158 C159 C160 121.5(14)
C158 C159 H159 119.3
C160 C159 H159 119.3
C161 C160 C159 118.9(14)
C161 C160 H160 120.6
C159 C160 H160 120.6
C160 C161 C156 120.4(13)
C160 C161 H161 119.8
C156 C161 H161 119.8
C163 C162 C167 118.6(11)
C163 C162 P7 123.8(9)
C167 C162 P7 117.6(9)
C164 C163 C162 120.7(12)
C164 C163 H163 119.6
C162 C163 H163 119.6
C163 C164 C165 120.2(13)
C163 C164 H164 119.9
C165 C164 H164 119.9
C166 C165 C164 119.1(12)
C166 C165 H165 120.5
C164 C165 H165 120.5
C165 C166 C167 121.1(12)
C165 C166 H166 119.4
C167 C166 H166 119.4
C166 C167 C162 120.3(12)
C166 C167 H167 119.9
C162 C167 H167 119.9
C169 C168 C173 119.4(11)
C169 C168 P8 121.4(9)
C173 C168 P8 119.2(10)
C170 C169 C168 120.8(12)
C170 C169 H169 119.6
C168 C169 H169 119.6
C169 C170 C171 119.5(13)
C169 C170 H170 120.2
C171 C170 H170 120.2
C172 C171 C170 120.3(13)
C172 C171 H171 119.9
C170 C171 H171 119.9
C171 C172 C173 120.8(13)
C171 C172 H172 119.6
C173 C172 H172 119.6
C168 C173 C172 119.1(13)
C168 C173 H173 120.5
C172 C173 H173 120.5
C175 C174 C179 119.2(13)
C175 C174 P8 115.6(10)
C179 C174 P8 125.2(10)
C174 C175 C176 120.8(13)
C174 C175 H175 119.6
C176 C175 H175 119.6
C177 C176 C175 119.9(13)
C177 C176 H176 120.0
C175 C176 H176 120.0
C176 C177 C178 118.5(14)
C176 C177 H177 120.7
C178 C177 H177 120.7
C179 C178 C177 121.2(13)
C179 C178 H178 119.4
C177 C178 H178 119.4
C178 C179 C174 120.2(13)
C178 C179 H179 119.9
C174 C179 H179 119.9
F4 B1 F2 112.8(13)
F4 B1 F3 109.2(12)
F2 B1 F3 110.2(12)
F4 B1 F1 108.5(12)
F2 B1 F1 108.1(12)
F3 B1 F1 107.8(12)
F5 B2 F6 112.1(12)
F5 B2 F8 111.1(13)
F6 B2 F8 108.2(13)
F5 B2 F7 110.1(14)
F6 B2 F7 108.7(12)
F8 B2 F7 106.4(11)
C6 Ir1 C2 96.3(5)
C6 Ir1 C1 80.1(5)
C2 Ir1 C1 36.4(5)
C6 Ir1 C5 36.7(5)
C2 Ir1 C5 80.8(5)
C1 Ir1 C5 86.7(5)
C6 Ir1 P1 157.4(4)
C2 Ir1 P1 99.0(4)
C1 Ir1 P1 102.9(3)
C5 Ir1 P1 163.5(4)
C6 Ir1 P2 98.0(3)
C2 Ir1 P2 158.9(4)
C1 Ir1 P2 163.0(4)
C5 Ir1 P2 101.9(3)
P1 Ir1 P2 72.51(11)
C52 Ir2 C48 94.9(5)
C52 Ir2 C49 81.1(5)
C48 Ir2 C49 35.5(5)
C52 Ir2 C53 35.9(5)
C48 Ir2 C53 79.6(5)
C49 Ir2 C53 87.1(5)
C52 Ir2 P3 157.5(3)
C48 Ir2 P3 100.4(4)
C49 Ir2 P3 102.0(4)
C53 Ir2 P3 164.3(3)
C52 Ir2 P4 98.4(3)
C48 Ir2 P4 159.9(4)
C49 Ir2 P4 162.6(4)
C53 Ir2 P4 102.7(3)
P3 Ir2 P4 71.97(11)
C96 Ir3 C92 95.9(5)
C96 Ir3 C97 36.8(5)
C92 Ir3 C97 79.9(5)
C96 Ir3 C93 81.2(5)
C92 Ir3 C93 35.8(5)
C97 Ir3 C93 87.1(5)
C96 Ir3 P5 98.9(3)
C92 Ir3 P5 157.6(4)
C97 Ir3 P5 102.3(4)
C93 Ir3 P5 164.4(4)
C96 Ir3 P6 152.2(3)
C92 Ir3 P6 101.6(4)
C97 Ir3 P6 168.5(4)
C93 Ir3 P6 100.8(4)
P5 Ir3 P6 71.89(12)
C140 Ir4 C139 36.1(5)
C140 Ir4 C136 95.3(6)
C139 Ir4 C136 80.3(6)
C140 Ir4 P8 96.2(4)
C139 Ir4 P8 100.0(4)
C136 Ir4 P8 160.5(4)
C140 Ir4 C135 79.7(5)
C139 Ir4 C135 85.9(5)
C136 Ir4 C135 35.2(5)
P8 Ir4 C135 163.8(4)
C140 Ir4 P7 148.6(4)
C139 Ir4 P7 170.0(4)
C136 Ir4 P7 104.9(4)
P8 Ir4 P7 72.14(11)
C135 Ir4 P7 103.3(3)
C40 P1 C34 102.6(6)
C40 P1 C9 107.9(5)
C34 P1 C9 108.9(5)
C40 P1 Ir1 118.9(5)
C34 P1 Ir1 122.7(4)
C9 P1 Ir1 94.6(4)
C28 P2 C22 100.7(6)
C28 P2 C9 110.9(5)
C22 P2 C9 111.2(6)
C28 P2 Ir1 116.3(4)
C22 P2 Ir1 123.2(4)
C9 P2 Ir1 94.6(4)
C73 P3 C67 99.5(6)
C73 P3 C54 110.8(5)
C67 P3 C54 110.1(5)
C73 P3 Ir2 116.6(5)
C67 P3 Ir2 124.9(4)
C54 P3 Ir2 94.9(4)
C85 P4 C79 101.7(5)
C85 P4 C54 108.8(6)
C79 P4 C54 110.1(6)
C85 P4 Ir2 124.4(4)
C79 P4 Ir2 116.5(4)
C54 P4 Ir2 94.8(4)
C117 P5 C111 103.2(6)
C117 P5 C98 106.9(6)
C111 P5 C98 111.6(6)
C117 P5 Ir3 118.9(4)
C111 P5 Ir3 121.4(4)
C98 P5 Ir3 93.8(4)
C129 P6 C123 103.5(6)
C129 P6 C98 106.6(6)
C123 P6 C98 112.2(6)
C129 P6 Ir3 127.6(5)
C123 P6 Ir3 111.8(4)
C98 P6 Ir3 94.6(4)
C156 P7 C162 105.1(6)
C156 P7 C143 109.9(5)
C162 P7 C143 107.1(5)
C156 P7 Ir4 116.8(4)
C162 P7 Ir4 124.2(4)
C143 P7 Ir4 92.0(4)
C174 P8 C168 102.4(5)
C174 P8 C143 112.5(6)
C168 P8 C143 108.6(5)
C174 P8 Ir4 121.6(4)
C168 P8 Ir4 116.1(4)
C143 P8 Ir4 95.3(4)
C97 C180 C91 113.5(10)
C97 C180 H180 108.9
C91 C180 H180 108.9
C97 C180 H181 108.9
C91 C180 H181 108.9
H180 C180 H181 107.7
F13 B3 F16 126.2(17)
F13 B3 F11 116.1(13)
F16 B3 F11 114.1(13)
F13 B3 F15 93.9(16)
F16 B3 F15 95.9(18)
F11 B3 F15 99.6(13)
F9 B4 F10 110.9(13)
F9 B4 F12 109.6(14)
F10 B4 F12 107.4(16)
F9 B4 F14 110.6(16)
F10 B4 F14 110.1(14)
F12 B4 F14 108.2(17)

loop_
_geom_bond_atom_site_label_1
_geom_bond_atom_site_label_2
_geom_bond_distance
C1 C2 1.401(19)
C1 C8 1.505(18)
C1 Ir1 2.261(12)
C1 H31 1.08(11)
C2 C3 1.493(19)
C2 Ir1 2.228(13)
C2 H34 1.01(10)
C3 C4 1.513(19)
C3 H3 0.9900
C3 H3A 0.9900
C4 C5 1.530(19)
C4 H4 0.9900
C4 H4A 0.9900
C5 C6 1.405(19)
C5 Ir1 2.265(13)
C5 H44 0.98(12)
C6 C7 1.577(17)
C6 Ir1 2.188(13)
C6 H36 0.97(12)
C7 C8 1.520(18)
C7 H7 0.9900
C7 H7A 0.9900
C8 H8 0.9900
C8 H8A 0.9900
C9 C21 1.516(17)
C9 C10 1.536(17)
C9 P2 1.892(12)
C9 P1 1.913(12)
C10 C11 1.381(18)
C10 C15 1.400(17)
C11 C12 1.387(19)
C11 H11 0.9500
C12 C13 1.40(2)
C12 H12 0.9500
C13 C14 1.36(2)
C13 H13 0.9500
C14 C15 1.415(18)
C14 H14 0.9500
C15 C16 1.459(18)
C16 C17 1.388(19)
C16 C21 1.397(18)
C17 C18 1.362(19)
C17 H17 0.9500
C18 C19 1.386(19)
C18 H18 0.9500
C19 C20 1.412(18)
C19 H19 0.9500
C20 C21 1.381(18)
C20 H20 0.9500
C22 C23 1.383(18)
C22 C27 1.41(2)
C22 P2 1.825(14)
C23 C24 1.413(19)
C23 H23 0.9500
C24 C25 1.35(2)
C24 H24 0.9500
C25 C26 1.37(2)
C25 H25 0.9500
C26 C27 1.38(2)
C26 H26 0.9500
C27 H208 0.9500
C28 C29 1.388(19)
C28 C33 1.411(18)
C28 P2 1.823(12)
C29 C30 1.372(18)
C29 H29 0.9500
C30 C31 1.41(2)
C30 H209 0.9500
C31 C32 1.37(2)
C31 H210 0.9500
C32 C33 1.38(2)
C32 H211 0.9500
C33 H212 0.9500
C34 C39 1.400(17)
C34 C35 1.410(17)
C34 P1 1.830(12)
C35 C36 1.380(18)
C35 H35 0.9500
C36 C37 1.392(19)
C36 H213 0.9500
C37 C38 1.396(19)
C37 H187 0.9500
C38 C39 1.393(17)
C38 H188 0.9500
C39 H39 0.9500
C40 C45 1.38(2)
C40 C41 1.404(18)
C40 P1 1.825(13)
C41 C42 1.37(2)
C41 H41 0.9500
C42 C43 1.39(2)
C42 H42 0.9500
C43 C44 1.38(2)
C43 H43 0.9500
C44 C45 1.38(2)
C44 H214 0.9500
C45 H45 0.9500
C46 C53 1.505(19)
C46 C47 1.515(17)
C46 H185 0.9900
C46 H186 0.9900
C47 C48 1.529(19)
C47 H215 0.9900
C47 H216 0.9900
C48 C49 1.36(2)
C48 Ir2 2.234(13)
C48 H116 0.71(13)
C49 C50 1.554(19)
C49 Ir2 2.236(12)
C49 H27 1.05(10)
C50 C51 1.519(19)
C50 H50 0.9900
C50 H50A 0.9900
C51 C52 1.520(18)
C51 H51 0.9900
C51 H51A 0.9900
C52 C53 1.382(18)
C52 Ir2 2.214(12)
C52 H120 1.20(19)
C53 Ir2 2.263(13)
C53 H87 1.08(11)
C54 C66 1.527(17)
C54 C55 1.532(16)
C54 P4 1.895(12)
C54 P3 1.915(12)
C55 C56 1.395(17)
C55 C60 1.396(17)
C56 C57 1.385(19)
C56 H56 0.9500
C57 C58 1.41(2)
C57 H57 0.9500
C58 C59 1.368(19)
C58 H58 0.9500
C59 C60 1.403(18)
C59 H217 0.9500
C60 C61 1.469(18)
C61 C62 1.395(17)
C61 C66 1.421(18)
C62 C63 1.39(2)
C62 H62 0.9500
C63 C64 1.40(2)
C63 H63 0.9500
C64 C65 1.38(2)
C64 H64 0.9500
C65 C66 1.403(18)
C65 H65 0.9500
C67 C68 1.403(18)
C67 C72 1.429(17)
C67 P3 1.823(12)
C68 C69 1.395(18)
C68 H68 0.9500
C69 C70 1.40(2)
C69 H69 0.9500
C70 C71 1.38(2)
C70 H70 0.9500
C71 C72 1.385(18)
C71 H71 0.9500
C72 H72 0.9500
C73 C78 1.388(18)
C73 C74 1.400(19)
C73 P3 1.821(13)
C74 C75 1.381(19)
C74 H74 0.9500
C75 C76 1.40(2)
C75 H75 0.9500
C76 C77 1.37(2)
C76 H76 0.9500
C77 C78 1.405(19)
C77 H77 0.9500
C78 H78 0.9500
C79 C84 1.395(17)
C79 C80 1.397(18)
C79 P4 1.823(12)
C80 C81 1.393(19)
C80 H80 0.9500
C81 C82 1.37(2)
C81 H218 0.9500
C82 C83 1.405(19)
C82 H219 0.9500
C83 C84 1.398(17)
C83 H83 0.9500
C84 H84 0.9500
C85 C90 1.405(18)
C85 C86 1.417(18)
C85 P4 1.810(12)
C86 C87 1.353(19)
C86 H86 0.9500
C87 C88 1.40(2)
C87 H220 0.9500
C88 C89 1.37(2)
C88 H88 0.9500
C89 C90 1.398(19)
C89 H89 0.9500
C90 H90 0.9500
C91 C92 1.514(18)
C91 C180 1.518(17)
C91 H91 0.9900
C91 H91A 0.9900
C92 C93 1.373(19)
C92 Ir3 2.224(12)
C92 H207 1.04(15)
C93 C94 1.526(18)
C93 Ir3 2.241(13)
C93 H30 1.00(14)
C94 C95 1.53(2)
C94 H94 0.9900
C94 H94A 0.9900
C95 C96 1.535(19)
C95 H95 0.9900
C95 H95A 0.9900
C96 C97 1.403(18)
C96 Ir3 2.210(12)
C96 H38 0.89(15)
C97 C180 1.509(19)
C97 Ir3 2.236(12)
C97 H33 1.12(12)
C98 C110 1.517(17)
C98 C99 1.519(18)
C98 P6 1.886(13)
C98 P5 1.926(13)
C99 C104 1.408(17)
C99 C100 1.410(17)
C100 C101 1.376(18)
C100 H100 0.9500
C101 C102 1.37(2)
C101 H101 0.9500
C102 C103 1.39(2)
C102 H102 0.9500
C103 C104 1.397(19)
C103 H103 0.9500
C104 C105 1.484(18)
C105 C106 1.370(19)
C105 C110 1.415(17)
C106 C107 1.41(2)
C106 H106 0.9500
C107 C108 1.38(2)
C107 H107 0.9500
C108 C109 1.398(19)
C108 H108 0.9500
C109 C110 1.398(17)
C109 H109 0.9500
C111 C112 1.39(2)
C111 C116 1.40(2)
C111 P5 1.813(13)
C112 C113 1.38(3)
C112 H112 0.9500
C113 C114 1.40(4)
C113 H113 0.9500
C114 C115 1.33(4)
C114 H114 0.9500
C115 C116 1.37(3)
C115 H115 0.9500
C116 H221 0.9500
C117 C122 1.378(18)
C117 C118 1.416(19)
C117 P5 1.807(13)
C118 C119 1.393(19)
C118 H118 0.9500
C119 C120 1.377(19)
C119 H119 0.9500
C120 C121 1.37(2)
C120 H222 0.9500
C121 C122 1.381(19)
C121 H121 0.9500
C122 H122 0.9500
C123 C124 1.389(18)
C123 C128 1.412(17)
C123 P6 1.821(12)
C124 C125 1.373(19)
C124 H124 0.9500
C125 C126 1.38(2)
C125 H125 0.9500
C126 C127 1.37(2)
C126 H126 0.9500
C127 C128 1.388(18)
C127 H127 0.9500
C128 H128 0.9500
C129 C134 1.372(19)
C129 C130 1.405(18)
C129 P6 1.815(12)
C130 C131 1.41(2)
C130 H130 0.9500
C131 C132 1.34(2)
C131 H131 0.9500
C132 C133 1.39(2)
C132 H47 1.0(2)
C133 C134 1.397(17)
C133 H133 0.9500
C134 H223 0.9500
C135 C136 1.371(19)
C135 C142 1.529(19)
C135 Ir4 2.290(12)
C135 H59 0.96(12)
C136 C137 1.53(2)
C136 Ir4 2.243(12)
C136 H134 0.8(3)
C137 C138 1.53(2)
C137 H137 0.9900
C137 H138 0.9900
C138 C139 1.51(2)
C138 H139 0.9900
C138 H140 0.9900
C139 C140 1.37(2)
C139 Ir4 2.218(14)
C139 H81 0.80(17)
C140 C141 1.532(17)
C140 Ir4 2.198(12)
C140 H82 1.2(2)
C141 C142 1.53(2)
C141 H141 0.9900
C141 H142 0.9900
C142 H143 0.9900
C142 H144 0.9900
C143 C155 1.517(18)
C143 C144 1.547(16)
C143 P8 1.864(12)
C143 P7 1.927(12)
C144 C145 1.393(16)
C144 C149 1.394(17)
C145 C146 1.406(18)
C145 H145 0.9500
C146 C147 1.39(2)
C146 H146 0.9500
C147 C148 1.384(19)
C147 H147 0.9500
C148 C149 1.395(17)
C148 H148 0.9500
C149 C150 1.495(17)
C150 C151 1.379(18)
C150 C155 1.419(19)
C151 C152 1.41(2)
C151 H151 0.9500
C152 C153 1.40(2)
C152 H152 0.9500
C153 C154 1.39(2)
C153 H153 0.9500
C154 C155 1.408(18)
C154 H154 0.9500
C156 C157 1.353(19)
C156 C161 1.439(18)
C156 P7 1.827(13)
C157 C158 1.395(18)
C157 H157 0.9500
C158 C159 1.37(2)
C158 H158 0.9500
C159 C160 1.39(2)
C159 H159 0.9500
C160 C161 1.383(19)
C160 H160 0.9500
C161 H161 0.9500
C162 C163 1.395(17)
C162 C167 1.404(17)
C162 P7 1.829(12)
C163 C164 1.387(18)
C163 H163 0.9500
C164 C165 1.416(19)
C164 H164 0.9500
C165 C166 1.366(19)
C165 H165 0.9500
C166 C167 1.396(17)
C166 H166 0.9500
C167 H167 0.9500
C168 C169 1.394(19)
C168 C173 1.401(18)
C168 P8 1.832(12)
C169 C170 1.382(17)
C169 H169 0.9500
C170 C171 1.40(2)
C170 H170 0.9500
C171 C172 1.37(2)
C171 H171 0.9500
C172 C173 1.402(19)
C172 H172 0.9500
C173 H173 0.9500
C174 C175 1.375(18)
C174 C179 1.381(18)
C174 P8 1.831(12)
C175 C176 1.39(2)
C175 H175 0.9500
C176 C177 1.38(2)
C176 H176 0.9500
C177 C178 1.39(2)
C177 H177 0.9500
C178 C179 1.374(19)
C178 H178 0.9500
C179 H179 0.9500
B1 F4 1.374(18)
B1 F2 1.381(19)
B1 F3 1.386(16)
B1 F1 1.418(18)
B2 F5 1.35(2)
B2 F6 1.376(19)
B2 F8 1.381(17)
B2 F7 1.404(17)
Ir1 P1 2.297(3)
Ir1 P2 2.316(3)
Ir2 P3 2.296(3)
Ir2 P4 2.317(3)
Ir3 P5 2.300(3)
Ir3 P6 2.310(3)
Ir4 P8 2.282(3)
Ir4 P7 2.334(3)
C180 H180 0.9900
C180 H181 0.9900
F9 B4 1.362(19)
F10 B4 1.374(18)
F11 B3 1.395(18)
F12 B4 1.38(2)
F13 B3 1.248(19)
F14 B4 1.39(2)
B3 F16 1.27(2)
B3 F15 1.46(2)

loop_
_geom_hbond_atom_site_label_D
_geom_hbond_atom_site_label_H
_geom_hbond_atom_site_label_A
_geom_hbond_distance_DH
_geom_hbond_distance_HA
_geom_hbond_distance_DA
_geom_hbond_angle_DHA
_geom_hbond_site_symmetry_A
C29 H29 F15 0.95 2.55 3.25(3) 130.9 1_554
C122 H122 F3 0.95 2.57 3.270(15) 130.9 .
C163 H163 F4 0.95 2.47 3.199(15) 133.0 2_655
C167 H167 F10 0.95 2.25 2.984(15) 133.3 1_454

loop_
_geom_torsion_atom_site_label_1
_geom_torsion_atom_site_label_2
_geom_torsion_atom_site_label_3
_geom_torsion_atom_site_label_4
_geom_torsion
C8 C1 C2 C3 -4(2)
Ir1 C1 C2 C3 99.3(13)
C8 C1 C2 Ir1 -103.7(12)
C1 C2 C3 C4 -41.2(18)
Ir1 C2 C3 C4 40.2(13)
C2 C3 C4 C5 -34.4(16)
C3 C4 C5 C6 86.4(17)
C3 C4 C5 Ir1 9.5(14)
C4 C5 C6 C7 5(2)
Ir1 C5 C6 C7 102.7(12)
C4 C5 C6 Ir1 -97.9(13)
C5 C6 C7 C8 -43.5(17)
Ir1 C6 C7 C8 40.4(13)
C2 C1 C8 C7 98.1(15)
Ir1 C1 C8 C7 17.7(14)
C6 C7 C8 C1 -38.6(15)
C21 C9 C10 C11 -179.1(12)
P2 C9 C10 C11 57.8(16)
P1 C9 C10 C11 -54.8(16)
C21 C9 C10 C15 -0.6(12)
P2 C9 C10 C15 -123.7(10)
P1 C9 C10 C15 123.7(10)
C15 C10 C11 C12 -1.4(18)
C9 C10 C11 C12 177.0(11)
C10 C11 C12 C13 -0.9(19)
C11 C12 C13 C14 2(2)
C12 C13 C14 C15 -0.3(19)
C11 C10 C15 C14 2.8(18)
C9 C10 C15 C14 -175.8(10)
C11 C10 C15 C16 179.2(11)
C9 C10 C15 C16 0.5(13)
C13 C14 C15 C10 -2.0(17)
C13 C14 C15 C16 -177.4(12)
C10 C15 C16 C17 179.8(13)
C14 C15 C16 C17 -4(2)
C10 C15 C16 C21 -0.3(14)
C14 C15 C16 C21 175.6(12)
C21 C16 C17 C18 -1.0(19)
C15 C16 C17 C18 178.9(13)
C16 C17 C18 C19 0(2)
C17 C18 C19 C20 0(2)
C18 C19 C20 C21 0.2(18)
C19 C20 C21 C16 -0.8(18)
C19 C20 C21 C9 -179.1(12)
C17 C16 C21 C20 1.2(18)
C15 C16 C21 C20 -178.7(11)
C17 C16 C21 C9 179.8(11)
C15 C16 C21 C9 -0.1(14)
C10 C9 C21 C20 178.9(11)
P2 C9 C21 C20 -51.4(15)
P1 C9 C21 C20 49.0(15)
C10 C9 C21 C16 0.4(12)
P2 C9 C21 C16 130.2(9)
P1 C9 C21 C16 -129.4(9)
C27 C22 C23 C24 3.3(18)
P2 C22 C23 C24 179.1(9)
C22 C23 C24 C25 -1.9(19)
C23 C24 C25 C26 -1(2)
C24 C25 C26 C27 2(2)
C25 C26 C27 C22 0(2)
C23 C22 C27 C26 -2(2)
P2 C22 C27 C26 -177.7(12)
C33 C28 C29 C30 -0.1(19)
P2 C28 C29 C30 -173.5(10)
C28 C29 C30 C31 0(2)
C29 C30 C31 C32 0(2)
C30 C31 C32 C33 0(2)
C31 C32 C33 C28 0(2)
C29 C28 C33 C32 -0.4(19)
P2 C28 C33 C32 173.1(10)
C39 C34 C35 C36 -2.0(19)
P1 C34 C35 C36 176.5(10)
C34 C35 C36 C37 1(2)
C35 C36 C37 C38 0(2)
C36 C37 C38 C39 0(2)
C37 C38 C39 C34 0(2)
C35 C34 C39 C38 1.5(19)
P1 C34 C39 C38 -176.9(10)
C45 C40 C41 C42 2.1(18)
P1 C40 C41 C42 -178.4(10)
C40 C41 C42 C43 0(2)
C41 C42 C43 C44 -2(2)
C42 C43 C44 C45 2(2)
C43 C44 C45 C40 1(2)
C41 C40 C45 C44 -2.5(19)
P1 C40 C45 C44 178.0(11)
C53 C46 C47 C48 -35.5(17)
C46 C47 C48 C49 -41.8(19)
C46 C47 C48 Ir2 39.4(14)
C47 C48 C49 C50 -3(2)
Ir2 C48 C49 C50 -102.8(12)
C47 C48 C49 Ir2 99.7(13)
C48 C49 C50 C51 93.6(16)
Ir2 C49 C50 C51 12.3(15)
C49 C50 C51 C52 -36.1(17)
C50 C51 C52 C53 -41.9(18)
C50 C51 C52 Ir2 40.8(13)
C51 C52 C53 C46 -2(2)
Ir2 C52 C53 C46 -102.8(13)
C51 C52 C53 Ir2 100.6(12)
C47 C46 C53 C52 92.8(16)
C47 C46 C53 Ir2 12.8(14)
C66 C54 C55 C56 179.6(12)
P4 C54 C55 C56 48.1(15)
P3 C54 C55 C56 -50.3(15)
C66 C54 C55 C60 0.8(12)
P4 C54 C55 C60 -130.7(9)
P3 C54 C55 C60 130.9(9)
C60 C55 C56 C57 2.2(18)
C54 C55 C56 C57 -176.4(12)
C55 C56 C57 C58 -3.6(19)
C56 C57 C58 C59 3(2)
C57 C58 C59 C60 -1(2)
C56 C55 C60 C59 -0.5(18)
C54 C55 C60 C59 178.4(11)
C56 C55 C60 C61 179.5(11)
C54 C55 C60 C61 -1.6(13)
C58 C59 C60 C55 0.0(19)
C58 C59 C60 C61 -179.9(13)
C55 C60 C61 C62 -179.0(13)
C59 C60 C61 C62 1(2)
C55 C60 C61 C66 1.8(14)
C59 C60 C61 C66 -178.2(13)
C66 C61 C62 C63 -0.9(18)
C60 C61 C62 C63 180.0(13)
C61 C62 C63 C64 2(2)
C62 C63 C64 C65 -1(2)
C63 C64 C65 C66 -1.0(19)
C64 C65 C66 C61 2.3(18)
C64 C65 C66 C54 -178.7(12)
C62 C61 C66 C65 -1.4(18)
C60 C61 C66 C65 177.9(11)
C62 C61 C66 C54 179.5(11)
C60 C61 C66 C54 -1.3(13)
C55 C54 C66 C65 -178.8(12)
P4 C54 C66 C65 -54.8(16)
P3 C54 C66 C65 57.8(16)
C55 C54 C66 C61 0.3(12)
P4 C54 C66 C61 124.2(10)
P3 C54 C66 C61 -123.1(10)
C72 C67 C68 C69 1.5(19)
P3 C67 C68 C69 -173.0(10)
C67 C68 C69 C70 -1(2)
C68 C69 C70 C71 0(2)
C69 C70 C71 C72 0(2)
C70 C71 C72 C67 1(2)
C68 C67 C72 C71 -1.2(19)
P3 C67 C72 C71 173.7(10)
C78 C73 C74 C75 1.4(19)
P3 C73 C74 C75 177.3(10)
C73 C74 C75 C76 -3(2)
C74 C75 C76 C77 2(2)
C75 C76 C77 C78 0(2)
C74 C73 C78 C77 0.7(18)
P3 C73 C78 C77 -175.3(10)
C76 C77 C78 C73 -1(2)
C84 C79 C80 C81 -1(2)
P4 C79 C80 C81 -176.0(10)
C79 C80 C81 C82 2(2)
C80 C81 C82 C83 -2(2)
C81 C82 C83 C84 1(2)
C80 C79 C84 C83 0.4(19)
P4 C79 C84 C83 175.1(10)
C82 C83 C84 C79 0(2)
C90 C85 C86 C87 0.6(17)
P4 C85 C86 C87 -176.4(9)
C85 C86 C87 C88 -0.6(18)
C86 C87 C88 C89 0.8(19)
C87 C88 C89 C90 -1(2)
C88 C89 C90 C85 1(2)
C86 C85 C90 C89 -0.8(17)
P4 C85 C90 C89 175.9(10)
C180 C91 C92 C93 41.2(17)
C180 C91 C92 Ir3 -40.2(12)
C91 C92 C93 C94 3(2)
Ir3 C92 C93 C94 102.6(14)
C91 C92 C93 Ir3 -100.0(12)
C92 C93 C94 C95 -91.3(17)
Ir3 C93 C94 C95 -9.7(14)
C93 C94 C95 C96 33.4(17)
C94 C95 C96 C97 41.2(18)
C94 C95 C96 Ir3 -39.4(13)
C95 C96 C97 C180 4.6(19)
Ir3 C96 C97 C180 103.7(11)
C95 C96 C97 Ir3 -99.0(12)
C110 C98 C99 C104 1.5(14)
P6 C98 C99 C104 125.8(11)
P5 C98 C99 C104 -120.7(11)
C110 C98 C99 C100 -178.6(13)
P6 C98 C99 C100 -54.2(18)
P5 C98 C99 C100 59.3(17)
C104 C99 C100 C101 2.8(19)
C98 C99 C100 C101 -177.2(13)
C99 C100 C101 C102 -2(2)
C100 C101 C102 C103 0(2)
C101 C102 C103 C104 1(2)
C102 C103 C104 C99 0(2)
C102 C103 C104 C105 179.9(14)
C100 C99 C104 C103 -2(2)
C98 C99 C104 C103 177.9(13)
C100 C99 C104 C105 178.2(11)
C98 C99 C104 C105 -1.8(15)
C103 C104 C105 C106 3(3)
C99 C104 C105 C106 -177.6(14)
C103 C104 C105 C110 -178.3(14)
C99 C104 C105 C110 1.4(15)
C110 C105 C106 C107 0(2)
C104 C105 C106 C107 178.8(14)
C105 C106 C107 C108 0(2)
C106 C107 C108 C109 1(2)
C107 C108 C109 C110 -1(2)
C108 C109 C110 C105 1.0(19)
C108 C109 C110 C98 -177.8(13)
C106 C105 C110 C109 0(2)
C104 C105 C110 C109 -179.5(12)
C106 C105 C110 C98 178.7(12)
C104 C105 C110 C98 -0.4(15)
C99 C98 C110 C109 178.3(13)
P6 C98 C110 C109 44.0(17)
P5 C98 C110 C109 -53.9(16)
C99 C98 C110 C105 -0.6(14)
P6 C98 C110 C105 -134.9(10)
P5 C98 C110 C105 127.2(10)
C116 C111 C112 C113 2(3)
P5 C111 C112 C113 -178.5(16)
C111 C112 C113 C114 -2(3)
C112 C113 C114 C115 -2(3)
C113 C114 C115 C116 4(3)
C114 C115 C116 C111 -4(3)
C112 C111 C116 C115 0(2)
P5 C111 C116 C115 -178.6(14)
C122 C117 C118 C119 1(2)
P5 C117 C118 C119 -173.4(11)
C117 C118 C119 C120 0(2)
C118 C119 C120 C121 -3(2)
C119 C120 C121 C122 3(2)
C118 C117 C122 C121 -1(2)
P5 C117 C122 C121 173.3(11)
C120 C121 C122 C117 -1(2)
C128 C123 C124 C125 -4.1(19)
P6 C123 C124 C125 179.1(10)
C123 C124 C125 C126 2(2)
C124 C125 C126 C127 1(2)
C125 C126 C127 C128 -2(2)
C126 C127 C128 C123 0.2(19)
C124 C123 C128 C127 2.9(19)
P6 C123 C128 C127 179.8(10)
C134 C129 C130 C131 1.8(19)
P6 C129 C130 C131 176.7(10)
C129 C130 C131 C132 -2(2)
C130 C131 C132 C133 1(2)
C131 C132 C133 C134 0(2)
C130 C129 C134 C133 -0.7(18)
P6 C129 C134 C133 -175.7(9)
C132 C133 C134 C129 -0.5(19)
C142 C135 C136 C137 -4(2)
Ir4 C135 C136 C137 97.7(13)
C142 C135 C136 Ir4 -101.5(13)
C135 C136 C137 C138 -38.8(18)
Ir4 C136 C137 C138 42.6(12)
C136 C137 C138 C139 -37.2(16)
C137 C138 C139 C140 93.7(17)
C137 C138 C139 Ir4 11.2(14)
C138 C139 C140 C141 -4(2)
Ir4 C139 C140 C141 101.0(12)
C138 C139 C140 Ir4 -104.6(14)
C139 C140 C141 C142 -39.5(18)
Ir4 C140 C141 C142 42.6(14)
C140 C141 C142 C135 -37.3(16)
C136 C135 C142 C141 93.5(16)
Ir4 C135 C142 C141 13.2(14)
C155 C143 C144 C145 -173.1(12)
P8 C143 C144 C145 -36.9(15)
P7 C143 C144 C145 62.1(14)
C155 C143 C144 C149 7.0(12)
P8 C143 C144 C149 143.1(9)
P7 C143 C144 C149 -117.9(9)
C149 C144 C145 C146 1.5(17)
C143 C144 C145 C146 -178.5(11)
C144 C145 C146 C147 0.2(18)
C145 C146 C147 C148 -0.5(19)
C146 C147 C148 C149 -0.8(19)
C145 C144 C149 C148 -2.9(18)
C143 C144 C149 C148 177.1(11)
C145 C144 C149 C150 176.4(11)
C143 C144 C149 C150 -3.6(13)
C147 C148 C149 C144 2.5(18)
C147 C148 C149 C150 -176.6(12)
C144 C149 C150 C151 -174.9(12)
C148 C149 C150 C151 4(2)
C144 C149 C150 C155 -1.6(14)
C148 C149 C150 C155 177.6(13)
C155 C150 C151 C152 2.0(19)
C149 C150 C151 C152 174.5(12)
C150 C151 C152 C153 -2(2)
C151 C152 C153 C154 2(2)
C152 C153 C154 C155 -0.8(19)
C153 C154 C155 C150 0.3(18)
C153 C154 C155 C143 179.0(13)
C151 C150 C155 C154 -0.9(19)
C149 C150 C155 C154 -174.9(11)
C151 C150 C155 C143 -179.9(12)
C149 C150 C155 C143 6.2(14)
C144 C143 C155 C154 173.3(13)
P8 C143 C155 C154 42.6(19)
P7 C143 C155 C154 -71.1(17)
C144 C143 C155 C150 -8.0(13)
P8 C143 C155 C150 -138.7(10)
P7 C143 C155 C150 107.7(11)
C161 C156 C157 C158 0.6(19)
P7 C156 C157 C158 174.9(10)
C156 C157 C158 C159 1(2)
C157 C158 C159 C160 -1(2)
C158 C159 C160 C161 0(2)
C159 C160 C161 C156 2(2)
C157 C156 C161 C160 -2.0(19)
P7 C156 C161 C160 -176.0(11)
C167 C162 C163 C164 0.2(18)
P7 C162 C163 C164 -179.5(10)
C162 C163 C164 C165 0.9(19)
C163 C164 C165 C166 -0.9(19)
C164 C165 C166 C167 -0.3(19)
C165 C166 C167 C162 1.3(19)
C163 C162 C167 C166 -1.3(17)
P7 C162 C167 C166 178.4(9)
C173 C168 C169 C170 -0.2(19)
P8 C168 C169 C170 177.1(9)
C168 C169 C170 C171 -0.8(19)
C169 C170 C171 C172 2(2)
C170 C171 C172 C173 -2(2)
C169 C168 C173 C172 0.0(19)
P8 C168 C173 C172 -177.4(10)
C171 C172 C173 C168 1(2)
C179 C174 C175 C176 5(2)
P8 C174 C175 C176 -177.7(11)
C174 C175 C176 C177 -2(2)
C175 C176 C177 C178 -2(2)
C176 C177 C178 C179 4(2)
C177 C178 C179 C174 -1(2)
C175 C174 C179 C178 -3(2)
P8 C174 C179 C178 179.6(10)
C45 C40 P1 C34 41.3(11)
C41 C40 P1 C34 -138.2(9)
C45 C40 P1 C9 -73.6(11)
C41 C40 P1 C9 106.8(10)
C45 C40 P1 Ir1 -179.6(9)
C41 C40 P1 Ir1 0.9(11)
C39 C34 P1 C40 -89.7(11)
C35 C34 P1 C40 92.0(11)
C39 C34 P1 C9 24.5(12)
C35 C34 P1 C9 -153.8(10)
C39 C34 P1 Ir1 133.2(9)
C35 C34 P1 Ir1 -45.1(11)
C29 C28 P2 C22 127.3(10)
C33 C28 P2 C22 -46.1(11)
C29 C28 P2 C9 -114.9(10)
C33 C28 P2 C9 71.8(11)
C29 C28 P2 Ir1 -8.4(11)
C33 C28 P2 Ir1 178.2(9)
C23 C22 P2 C28 -73.0(10)
C27 C22 P2 C28 102.5(13)
C23 C22 P2 C9 169.4(9)
C27 C22 P2 C9 -15.1(14)
C23 C22 P2 Ir1 58.5(11)
C27 C22 P2 Ir1 -125.9(11)
C21 C9 P2 C28 -146.7(8)
C10 C9 P2 C28 -27.5(11)
P1 C9 P2 C28 99.5(6)
C21 C9 P2 C22 -35.4(10)
C10 C9 P2 C22 83.8(10)
P1 C9 P2 C22 -149.2(5)
C21 C9 P2 Ir1 92.9(8)
C10 C9 P2 Ir1 -147.9(9)
P1 C9 P2 Ir1 -20.9(4)
C78 C73 P3 C67 125.1(10)
C74 C73 P3 C67 -50.8(11)
C78 C73 P3 C54 -119.1(10)
C74 C73 P3 C54 65.0(12)
C78 C73 P3 Ir2 -12.0(11)
C74 C73 P3 Ir2 172.0(9)
C68 C67 P3 C73 96.9(11)
C72 C67 P3 C73 -77.7(11)
C68 C67 P3 C54 -19.5(12)
C72 C67 P3 C54 165.8(9)
C68 C67 P3 Ir2 -131.0(9)
C72 C67 P3 Ir2 54.4(11)
C90 C85 P4 C79 -94.0(11)
C86 C85 P4 C79 82.8(10)
C90 C85 P4 C54 22.2(12)
C86 C85 P4 C54 -161.0(9)
C90 C85 P4 Ir2 132.1(9)
C86 C85 P4 Ir2 -51.2(10)
C84 C79 P4 C85 -136.7(11)
C80 C79 P4 C85 37.9(12)
C84 C79 P4 C54 108.0(11)
C80 C79 P4 C54 -77.4(12)
C84 C79 P4 Ir2 1.6(12)
C80 C79 P4 Ir2 176.3(9)
C66 C54 P4 C85 -81.5(10)
C55 C54 P4 C85 39.3(10)
P3 C54 P4 C85 151.1(5)
C66 C54 P4 C79 29.1(11)
C55 C54 P4 C79 150.0(8)
P3 C54 P4 C79 -98.3(6)
C66 C54 P4 Ir2 149.6(9)
C55 C54 P4 Ir2 -89.5(8)
P3 C54 P4 Ir2 22.3(4)
C122 C117 P5 C111 136.8(11)
C118 C117 P5 C111 -48.7(12)
C122 C117 P5 C98 -105.4(11)
C118 C117 P5 C98 69.2(12)
C122 C117 P5 Ir3 -1.1(13)
C118 C117 P5 Ir3 173.5(9)
C112 C111 P5 C117 -77.0(13)
C116 C111 P5 C117 102.0(13)
C112 C111 P5 C98 168.5(12)
C116 C111 P5 C98 -12.5(14)
C112 C111 P5 Ir3 59.5(13)
C116 C111 P5 Ir3 -121.5(12)
C134 C129 P6 C123 85.5(11)
C130 C129 P6 C123 -89.3(11)
C134 C129 P6 C98 -155.9(10)
C130 C129 P6 C98 29.3(12)
C134 C129 P6 Ir3 -46.4(11)
C130 C129 P6 Ir3 138.8(9)
C124 C123 P6 C129 45.9(12)
C128 C123 P6 C129 -130.9(10)
C124 C123 P6 C98 -68.7(12)
C128 C123 P6 C98 114.5(10)
C124 C123 P6 Ir3 -173.6(9)
C128 C123 P6 Ir3 9.6(11)
C110 C98 P6 C129 44.3(10)
C99 C98 P6 C129 -77.3(11)
P5 C98 P6 C129 156.0(5)
C110 C98 P6 C123 156.9(9)
C99 C98 P6 C123 35.4(12)
P5 C98 P6 C123 -91.3(6)
C110 C98 P6 Ir3 -87.2(8)
C99 C98 P6 Ir3 151.2(10)
P5 C98 P6 Ir3 24.5(4)
C157 C156 P7 C162 -111.9(11)
C161 C156 P7 C162 62.1(11)
C157 C156 P7 C143 133.1(10)
C161 C156 P7 C143 -52.9(12)
C157 C156 P7 Ir4 30.1(12)
C161 C156 P7 Ir4 -155.9(9)
C163 C162 P7 C156 -29.0(12)
C167 C162 P7 C156 151.3(9)
C163 C162 P7 C143 87.9(11)
C167 C162 P7 C143 -91.8(10)
C163 C162 P7 Ir4 -167.5(8)
C167 C162 P7 Ir4 12.8(11)
C175 C174 P8 C168 -64.5(11)
C179 C174 P8 C168 112.7(12)
C175 C174 P8 C143 179.1(9)
C179 C174 P8 C143 -3.7(13)
C175 C174 P8 Ir4 67.1(11)
C179 C174 P8 Ir4 -115.7(11)
C169 C168 P8 C174 143.1(10)
C173 C168 P8 C174 -39.6(12)
C169 C168 P8 C143 -97.7(11)
C173 C168 P8 C143 79.7(11)
C169 C168 P8 Ir4 8.3(12)
C173 C168 P8 Ir4 -174.4(9)
C155 C143 P8 C174 81.4(11)
C144 C143 P8 C174 -44.3(10)
P7 C143 P8 C174 -152.1(5)
C155 C143 P8 C168 -31.3(12)
C144 C143 P8 C168 -156.9(8)
P7 C143 P8 C168 95.3(6)
C155 C143 P8 Ir4 -151.1(10)
C144 C143 P8 Ir4 83.2(8)
P7 C143 P8 Ir4 -24.6(4)
C96 C97 C180 C91 -95.6(14)
Ir3 C97 C180 C91 -15.1(13)
C92 C91 C180 C97 37.6(15)
